data_7128066
loop_
_publ_author_name
'Korb, Marcus'
'Moggach, Stephen A.'
'Low, Paul J.'

_publ_section_title
;
 Synthesis of a diferrocenylvinylidene complex by migration of a
 ferrocenyl substituent.
;
_journal_issue 35
_journal_name_full 'Chemical communications (Cambridge, England)'
_journal_page_first 4251
_journal_page_last 4254
_journal_paper_doi 10.1039/d1cc00605c
_journal_volume 57
_journal_year 2021
_chemical_formula_moiety 'C61 H51 Fe2 P2 Ru, C32 H12 B F24'
_chemical_formula_sum 'C93 H63 B F24 Fe2 P2 Ru'
_chemical_formula_weight 1921.95
_space_group_crystal_system monoclinic
_space_group_IT_number 15
_space_group_name_Hall '-C 2yc'
_space_group_name_H-M_alt 'C 1 2/c 1'
_atom_sites_solution_hydrogens geom
_audit_creation_method SHELXL-2018/3
_audit_update_record
;
2021-01-17 deposited with the CCDC.	2021-03-25 downloaded from the CCDC.
;
_cell_angle_alpha 90
_cell_angle_beta 108.987(3)
_cell_angle_gamma 90
_cell_formula_units_Z 8
_cell_length_a 37.1212(10)
_cell_length_b 12.8085(2)
_cell_length_c 36.2792(7)
_cell_measurement_reflns_used 16103
_cell_measurement_temperature 99.9(4)
_cell_measurement_theta_max 74.5980
_cell_measurement_theta_min 2.5620
_cell_volume 16311.1(7)
_computing_cell_refinement 'CrysAlisPro 1.171.40.75a (Rigaku OD, 2020)'
_computing_data_collection 'CrysAlisPro 1.171.40.75a (Rigaku OD, 2020)'
_computing_data_reduction 'CrysAlisPro 1.171.40.75a (Rigaku OD, 2020)'
_computing_structure_refinement 'SHELXL-2018/3 (Sheldrick, 2018)'
_computing_structure_solution 'SHELXS-2018/3 (Sheldrick, 2018)'
_diffrn_ambient_temperature 99.9(4)
_diffrn_detector_area_resol_mean 10.0000
_diffrn_measured_fraction_theta_full 0.992
_diffrn_measured_fraction_theta_max 0.992
_diffrn_measurement_device_type 'XtaLAB Synergy, Single source at home/near, HyPix'
_diffrn_measurement_method '\w scans'
_diffrn_radiation_type CuK\a
_diffrn_radiation_wavelength 1.54184
_diffrn_reflns_av_R_equivalents 0.0896
_diffrn_reflns_av_unetI/netI 0.0606
_diffrn_reflns_Laue_measured_fraction_full 0.992
_diffrn_reflns_Laue_measured_fraction_max 0.992
_diffrn_reflns_limit_h_max 44
_diffrn_reflns_limit_h_min -44
_diffrn_reflns_limit_k_max 13
_diffrn_reflns_limit_k_min -15
_diffrn_reflns_limit_l_max 43
_diffrn_reflns_limit_l_min -43
_diffrn_reflns_number 73537
_diffrn_reflns_point_group_measured_fraction_full 0.992
_diffrn_reflns_point_group_measured_fraction_max 0.992
_diffrn_reflns_theta_full 66.499
_diffrn_reflns_theta_max 66.499
_diffrn_reflns_theta_min 2.518
_diffrn_source 'micro-focus sealed X-ray tube'
_diffrn_source_type 'PhotonJet (Cu) X-ray Source'
_exptl_absorpt_coefficient_mu 5.574
_exptl_absorpt_correction_T_max 1.00000
_exptl_absorpt_correction_T_min 0.10382
_exptl_absorpt_correction_type multi-scan
_exptl_absorpt_process_details
;
CrysAlisPro 1.171.40.75a (Rigaku Oxford Diffraction, 2020)
Empirical absorption correction using spherical harmonics,
 implemented in SCALE3 ABSPACK scaling algorithm.
;
_exptl_crystal_colour 'orange pink'
_exptl_crystal_density_diffrn 1.565
_exptl_crystal_description block
_exptl_crystal_F_000 7744
_exptl_crystal_size_max 0.170
_exptl_crystal_size_mid 0.075
_exptl_crystal_size_min 0.053
_refine_diff_density_max 3.631
_refine_diff_density_min -1.594
_refine_diff_density_rms 0.125
_refine_ls_extinction_method none
_refine_ls_goodness_of_fit_ref 1.025
_refine_ls_hydrogen_treatment constr
_refine_ls_matrix_type full
_refine_ls_number_parameters 1194
_refine_ls_number_reflns 14268
_refine_ls_number_restraints 1442
_refine_ls_restrained_S_all 0.999
_refine_ls_R_factor_all 0.0970
_refine_ls_R_factor_gt 0.0755
_refine_ls_shift/su_max 0.001
_refine_ls_shift/su_mean 0.000
_refine_ls_structure_factor_coef Fsqd
_refine_ls_weighting_details 'w=1/[\s^2^(Fo^2^)+(0.1260P)^2^+35.7610P] where P=(Fo^2^+2Fc^2^)/3'
_refine_ls_weighting_scheme calc
_refine_ls_wR_factor_gt 0.1834
_refine_ls_wR_factor_ref 0.1958
_reflns_Friedel_coverage 0.000
_reflns_number_gt 11035
_reflns_number_total 14268
_reflns_threshold_expression 'I > 2\s(I)'
_cod_data_source_file d1cc00605c2.cif
_cod_data_source_block MK-W-147B-F2-F2
_cod_depositor_comments 'Adding full bibliography for 7128064--7128069.cif.'
_cod_original_cell_volume 16311.0(7)
_cod_original_sg_symbol_H-M 'C 2/c'
_cod_database_code 7128066
_shelx_shelxl_version_number 2018/3
_shelx_space_group_comment
;
The symmetry employed for this shelxl refinement is uniquely defined
by the following loop, which should always be used as a source of
symmetry information in preference to the above space-group names.
They are only intended as comments.
;
_oxdiff_exptl_absorpt_empirical_full_min 0.485
_oxdiff_exptl_absorpt_empirical_full_max 8.949
_oxdiff_exptl_absorpt_empirical_details
;
Empirical correction (ABSPACK) includes:
- Absorption correction using spherical harmonics
- Frame scaling
;

loop_
_space_group_symop_operation_xyz
'x, y, z'
'-x, y, -z+1/2'
'x+1/2, y+1/2, z'
'-x+1/2, y+1/2, -z+1/2'
'-x, -y, -z'
'x, -y, z-1/2'
'-x+1/2, -y+1/2, -z'
'x+1/2, -y+1/2, z-1/2'

loop_
_atom_site_label
_atom_site_type_symbol
_atom_site_fract_x
_atom_site_fract_y
_atom_site_fract_z
_atom_site_U_iso_or_equiv
_atom_site_adp_type
_atom_site_occupancy
_atom_site_site_symmetry_order
_atom_site_calc_flag
_atom_site_refinement_flags_posn
_atom_site_refinement_flags_adp
_atom_site_refinement_flags_occupancy
_atom_site_disorder_assembly
_atom_site_disorder_group
C1 C 0.31997(15) 0.2839(4) 0.34818(14) 0.0310(10) Uani 1 1 d . . . . .
C2 C 0.29842(16) 0.2085(4) 0.32799(14) 0.0328(10) Uani 1 1 d . . . . .
C3 C 0.31076(16) 0.1389(4) 0.30159(15) 0.0330(11) Uani 1 1 d . . . . .
C4 C 0.34906(17) 0.1106(4) 0.30526(17) 0.0395(12) Uani 1 1 d . . . . .
H4 H 0.370925 0.129589 0.325381 0.047 Uiso 1 1 calc R U . . .
C5 C 0.34740(19) 0.0478(5) 0.27221(17) 0.0435(13) Uani 1 1 d . . . . .
H5 H 0.368193 0.018735 0.266985 0.052 Uiso 1 1 calc R U . . .
C6 C 0.30877(19) 0.0371(4) 0.24873(16) 0.0429(13) Uani 1 1 d . . . . .
H6 H 0.299845 0.000026 0.225486 0.052 Uiso 1 1 calc R U . . .
C7 C 0.28596(18) 0.0931(4) 0.26692(15) 0.0380(12) Uani 1 1 d . . . . .
H7 H 0.259546 0.098741 0.257732 0.046 Uiso 1 1 calc R U . . .
C8 C 0.3206(2) -0.0808(5) 0.35691(17) 0.0500(14) Uani 1 1 d . . . . .
H8 H 0.324396 -0.042801 0.379696 0.060 Uiso 1 1 calc R U . . .
C9 C 0.3496(2) -0.1225(5) 0.34386(19) 0.0513(14) Uani 1 1 d . . . . .
H9 H 0.375751 -0.115659 0.356224 0.062 Uiso 1 1 calc R U . . .
C10 C 0.3317(2) -0.1764(4) 0.30853(19) 0.0509(14) Uani 1 1 d . . . . .
H10 H 0.343994 -0.212553 0.293824 0.061 Uiso 1 1 calc R U . . .
C11 C 0.2917(2) -0.1653(4) 0.29955(19) 0.0487(14) Uani 1 1 d . . . . .
H11 H 0.273180 -0.192094 0.277690 0.058 Uiso 1 1 calc R U . . .
C12 C 0.2850(2) -0.1065(4) 0.32966(17) 0.0442(13) Uani 1 1 d . . . . .
H12 H 0.261293 -0.088150 0.331195 0.053 Uiso 1 1 calc R U . . .
C13 C 0.25863(17) 0.1928(4) 0.32919(15) 0.0349(11) Uani 1 1 d . . . . .
C14 C 0.25079(19) 0.1163(4) 0.35266(17) 0.0429(13) Uani 1 1 d . . . . .
H14 H 0.270813 0.078527 0.369532 0.051 Uiso 1 1 calc R U . . .
C15 C 0.21406(19) 0.0950(5) 0.35154(18) 0.0473(13) Uani 1 1 d . . . . .
H15 H 0.209550 0.043548 0.367589 0.057 Uiso 1 1 calc R U . . .
C16 C 0.1838(2) 0.1503(6) 0.32647(18) 0.0522(14) Uani 1 1 d . . . . .
C17 C 0.19115(19) 0.2293(5) 0.30333(17) 0.0509(14) Uani 1 1 d . . . . .
H17 H 0.171165 0.268303 0.287027 0.061 Uiso 1 1 calc R U . . .
C18 C 0.22809(18) 0.2494(5) 0.30464(17) 0.0449(13) Uani 1 1 d . . . . .
H18 H 0.232684 0.301566 0.288905 0.054 Uiso 1 1 calc R U . . .
C19 C 0.1439(5) 0.1093(11) 0.3254(5) 0.042(3) Uani 0.515(3) 1 d . . P A 1
C20 C 0.1150(5) 0.0914(13) 0.3233(5) 0.055(4) Uani 0.515(3) 1 d . . P A 1
C21 C 0.0730(2) 0.0756(10) 0.3187(3) 0.064(3) Uani 0.515(3) 1 d G . P A 1
C25 C 0.0575(3) 0.0979(9) 0.3488(2) 0.062(3) Uani 0.515(3) 1 d G . P A 1
H501 H 0.070783 0.123602 0.373417 0.074 Uiso 0.515(3) 1 calc R U P A 1
C24 C 0.0180(3) 0.0740(11) 0.3346(3) 0.083(4) Uani 0.515(3) 1 d G . P A 1
H502 H 0.000887 0.081342 0.348353 0.100 Uiso 0.515(3) 1 calc R U P A 1
C23 C 0.0091(2) 0.0370(12) 0.2958(3) 0.099(5) Uani 0.515(3) 1 d G . P A 1
H503 H -0.014761 0.015834 0.279622 0.119 Uiso 0.515(3) 1 calc R U P A 1
C22 C 0.0431(3) 0.0380(11) 0.2859(2) 0.096(5) Uani 0.515(3) 1 d G . P A 1
H504 H 0.045463 0.017609 0.262207 0.115 Uiso 0.515(3) 1 calc R U P A 1
C26 C 0.0910(2) -0.1700(10) 0.3486(3) 0.064(3) Uani 0.485(3) 1 d G . P A 1
H800 H 0.115610 -0.165218 0.347525 0.076 Uiso 0.485(3) 1 calc R U P A 1
C30 C 0.0792(3) -0.1427(8) 0.3808(2) 0.054(3) Uani 0.485(3) 1 d G . P A 1
H801 H 0.094798 -0.116927 0.404652 0.065 Uiso 0.485(3) 1 calc R U P A 1
C29 C 0.0395(3) -0.1618(9) 0.3704(3) 0.057(3) Uani 0.485(3) 1 d G . P A 1
H802 H 0.024445 -0.150633 0.386153 0.069 Uiso 0.485(3) 1 calc R U P A 1
C28 C 0.0266(3) -0.2008(11) 0.3317(3) 0.083(4) Uani 0.485(3) 1 d G . P A 1
H803 H 0.001777 -0.219755 0.317594 0.100 Uiso 0.485(3) 1 calc R U P A 1
C27 C 0.0585(3) -0.2059(12) 0.3182(3) 0.090(4) Uani 0.485(3) 1 d G . P A 1
H804 H 0.058120 -0.228769 0.293720 0.108 Uiso 0.485(3) 1 calc R U P A 1
C31 C 0.26419(16) 0.4506(4) 0.38000(14) 0.0322(10) Uani 1 1 d . . . . .
C32 C 0.26430(17) 0.3592(4) 0.40073(16) 0.0377(12) Uani 1 1 d . . . . .
H32 H 0.286987 0.322863 0.411586 0.045 Uiso 1 1 calc R U . . .
C33 C 0.23075(18) 0.3211(4) 0.40547(17) 0.0420(12) Uani 1 1 d . . . . .
H33 H 0.231316 0.261649 0.420374 0.050 Uiso 1 1 calc R U . . .
C34 C 0.19699(18) 0.3722(4) 0.38793(17) 0.0416(12) Uani 1 1 d . . . . .
H34 H 0.174423 0.345063 0.389817 0.050 Uiso 1 1 calc R U . . .
C35 C 0.19629(18) 0.4630(5) 0.36765(17) 0.0432(13) Uani 1 1 d . . . . .
H35 H 0.173359 0.498028 0.356516 0.052 Uiso 1 1 calc R U . . .
C36 C 0.22938(17) 0.5028(4) 0.36368(15) 0.0357(11) Uani 1 1 d . . . . .
H36 H 0.228600 0.564695 0.350055 0.043 Uiso 1 1 calc R U . . .
C37 C 0.32165(15) 0.5989(4) 0.41667(14) 0.0310(10) Uani 1 1 d . . . . .
C38 C 0.31162(18) 0.5824(4) 0.44966(15) 0.0376(12) Uani 1 1 d . . . . .
H38 H 0.297586 0.523434 0.451218 0.045 Uiso 1 1 calc R U . . .
C39 C 0.32224(19) 0.6533(4) 0.48095(17) 0.0439(13) Uani 1 1 d . . . . .
H39 H 0.315450 0.641317 0.503097 0.053 Uiso 1 1 calc R U . . .
C40 C 0.34278(17) 0.7404(4) 0.47833(17) 0.0416(12) Uani 1 1 d . . . . .
H40 H 0.350278 0.787392 0.498981 0.050 Uiso 1 1 calc R U . . .
C41 C 0.35235(17) 0.7587(4) 0.44521(18) 0.0419(12) Uani 1 1 d . . . . .
H41 H 0.365605 0.819096 0.443418 0.050 Uiso 1 1 calc R U . . .
C42 C 0.34228(17) 0.6871(4) 0.41407(17) 0.0395(12) Uani 1 1 d . . . . .
H42 H 0.349382 0.698811 0.392092 0.047 Uiso 1 1 calc R U . . .
C43 C 0.29696(16) 0.5804(4) 0.33227(15) 0.0331(11) Uani 1 1 d . . . . .
H43A H 0.270499 0.602005 0.324473 0.040 Uiso 1 1 calc R U . . .
H43B H 0.312737 0.642492 0.336749 0.040 Uiso 1 1 calc R U . . .
C44 C 0.30376(16) 0.5149(4) 0.30018(14) 0.0323(11) Uani 1 1 d . . . . .
H44A H 0.302390 0.558591 0.277929 0.039 Uiso 1 1 calc R U . . .
H44B H 0.284417 0.461100 0.291772 0.039 Uiso 1 1 calc R U . . .
C45 C 0.35464(19) 0.3737(4) 0.27983(16) 0.0420(13) Uani 1 1 d . . . . .
C46 C 0.3248(2) 0.3565(5) 0.24535(18) 0.0511(15) Uani 1 1 d . . . . .
H46 H 0.301021 0.385615 0.242303 0.061 Uiso 1 1 calc R U . . .
C47 C 0.3297(3) 0.2972(5) 0.21568(18) 0.0650(18) Uani 1 1 d . . . . .
H47 H 0.309278 0.285263 0.193093 0.078 Uiso 1 1 calc R U . . .
C48 C 0.3641(3) 0.2567(6) 0.2195(2) 0.076(2) Uani 1 1 d . . . . .
H48 H 0.367405 0.217629 0.199231 0.091 Uiso 1 1 calc R U . . .
C49 C 0.3947(3) 0.2722(6) 0.2533(2) 0.081(3) Uani 1 1 d . . . . .
H49 H 0.418386 0.243561 0.255590 0.097 Uiso 1 1 calc R U . . .
C50 C 0.3899(2) 0.3301(5) 0.28327(18) 0.0595(18) Uani 1 1 d . . . . .
H50 H 0.410355 0.340252 0.305973 0.071 Uiso 1 1 calc R U . . .
C51 C 0.38281(16) 0.5637(4) 0.31831(16) 0.0353(11) Uani 1 1 d . . . . .
C52 C 0.38506(17) 0.5975(5) 0.28238(17) 0.0409(12) Uani 1 1 d . . . . .
H52 H 0.371839 0.561971 0.259638 0.049 Uiso 1 1 calc R U . . .
C53 C 0.40678(19) 0.6830(5) 0.28075(19) 0.0487(14) Uani 1 1 d . . . . .
H53 H 0.407829 0.705854 0.256793 0.058 Uiso 1 1 calc R U . . .
C54 C 0.4271(2) 0.7352(5) 0.3143(2) 0.0539(15) Uani 1 1 d . . . . .
H54 H 0.441871 0.792668 0.312894 0.065 Uiso 1 1 calc R U . . .
C55 C 0.42546(18) 0.7018(5) 0.35071(19) 0.0485(14) Uani 1 1 d . . . . .
H55 H 0.439258 0.736480 0.373440 0.058 Uiso 1 1 calc R U . . .
C56 C 0.40311(17) 0.6170(4) 0.35215(17) 0.0399(12) Uani 1 1 d . . . . .
H56 H 0.401580 0.595006 0.376034 0.048 Uiso 1 1 calc R U . . .
C57 C 0.38161(18) 0.2662(5) 0.42553(16) 0.0444(13) Uani 1 1 d . . . . .
H57 H 0.369652 0.203396 0.427192 0.053 Uiso 1 1 calc R U . . .
C58 C 0.3772(2) 0.3613(5) 0.44325(15) 0.0507(14) Uani 1 1 d . . . . .
H58 H 0.361853 0.372165 0.458673 0.061 Uiso 1 1 calc R U . . .
C59 C 0.40024(19) 0.4371(5) 0.43344(17) 0.0505(14) Uani 1 1 d . . . . .
H59 H 0.402669 0.506709 0.441159 0.061 Uiso 1 1 calc R U . . .
C60 C 0.41884(18) 0.3882(5) 0.40985(18) 0.0451(13) Uani 1 1 d . . . . .
H60 H 0.435852 0.419756 0.399316 0.054 Uiso 1 1 calc R U . . .
C61 C 0.40710(18) 0.2831(4) 0.40506(16) 0.0424(13) Uani 1 1 d . . . . .
H61 H 0.414989 0.233301 0.390674 0.051 Uiso 1 1 calc R U . . .
C62 C 0.40453(16) 0.1563(4) 0.55357(14) 0.0323(10) Uani 1 1 d . . . . .
C63 C 0.37343(16) 0.2189(4) 0.55086(13) 0.0315(11) Uani 1 1 d . . . . .
H63 H 0.351007 0.187301 0.551280 0.038 Uiso 1 1 calc R U . . .
C64 C 0.37423(16) 0.3268(4) 0.54753(15) 0.0338(11) Uani 1 1 d . . . . .
C65 C 0.40657(17) 0.3762(4) 0.54585(16) 0.0373(12) Uani 1 1 d . . . . .
H65 H 0.406884 0.448114 0.542428 0.045 Uiso 1 1 calc R U . . .
C66 C 0.43872(17) 0.3164(4) 0.54936(16) 0.0385(12) Uani 1 1 d . . . . .
C67 C 0.43743(17) 0.2078(4) 0.55313(15) 0.0363(11) Uani 1 1 d . . . . .
H67 H 0.459200 0.168889 0.555409 0.044 Uiso 1 1 calc R U . . .
C68 C 0.33944(17) 0.3891(4) 0.54506(17) 0.0394(11) Uani 1 1 d . . . . .
C69 C 0.4740(2) 0.3664(5) 0.5470(2) 0.0550(15) Uani 1 1 d . . . . .
C70 C 0.43175(16) 0.0136(4) 0.60635(15) 0.0303(10) Uani 1 1 d . . . . .
C71 C 0.46925(15) -0.0224(4) 0.61824(14) 0.0315(11) Uani 1 1 d . . . . .
H71 H 0.479959 -0.041860 0.599387 0.038 Uiso 1 1 calc R U . . .
C72 C 0.49117(17) -0.0304(4) 0.65742(16) 0.0385(12) Uani 1 1 d . . . . .
C73 C 0.47639(18) -0.0002(4) 0.68619(16) 0.0417(13) Uani 1 1 d . . . . .
H73 H 0.490934 -0.005243 0.712380 0.050 Uiso 1 1 calc R U . . .
C74 C 0.43965(18) 0.0376(5) 0.67520(16) 0.0403(12) Uani 1 1 d . . . . .
C75 C 0.41771(17) 0.0431(4) 0.63641(15) 0.0381(12) Uani 1 1 d . . . . .
H75 H 0.392778 0.067162 0.629944 0.046 Uiso 1 1 calc R U . . .
C76 C 0.5316(2) -0.0666(6) 0.66779(19) 0.0598(16) Uani 1 1 d . . . . .
C77 C 0.4221(2) 0.0636(7) 0.70630(19) 0.0626(16) Uani 1 1 d . . . . .
C78 C 0.36312(16) -0.0200(4) 0.55116(15) 0.0323(10) Uani 1 1 d . . . . .
C79 C 0.35320(17) -0.0955(4) 0.57382(15) 0.0348(11) Uani 1 1 d . . . . .
H79 H 0.371162 -0.116558 0.597112 0.042 Uiso 1 1 calc R U . . .
C80 C 0.31696(17) -0.1401(4) 0.56237(16) 0.0356(11) Uani 1 1 d . . . . .
C81 C 0.28890(17) -0.1109(4) 0.52852(17) 0.0384(12) Uani 1 1 d . . . . .
H81 H 0.264556 -0.139336 0.521660 0.046 Uiso 1 1 calc R U . . .
C82 C 0.29838(16) -0.0373(4) 0.50504(16) 0.0366(11) Uani 1 1 d . . . . .
C83 C 0.33452(16) 0.0062(4) 0.51655(15) 0.0330(11) Uani 1 1 d . . . . .
H83 H 0.340020 0.055484 0.500336 0.040 Uiso 1 1 calc R U . . .
C84 C 0.30845(19) -0.2253(4) 0.58719(17) 0.0433(12) Uani 1 1 d . . . . .
C85 C 0.27032(18) -0.0033(4) 0.46721(19) 0.0440(12) Uani 1 1 d . . . . .
C86 C 0.42374(15) -0.0333(4) 0.53163(15) 0.0312(11) Uani 1 1 d . . . . .
C87 C 0.43154(15) -0.1409(4) 0.53775(15) 0.0316(11) Uani 1 1 d . . . . .
H87 H 0.427852 -0.172906 0.559265 0.038 Uiso 1 1 calc R U . . .
C88 C 0.44446(15) -0.2003(4) 0.51286(16) 0.0331(11) Uani 1 1 d . . . . .
C89 C 0.45074(15) -0.1570(4) 0.48070(16) 0.0341(11) Uani 1 1 d . . . . .
H89 H 0.459985 -0.197128 0.464382 0.041 Uiso 1 1 calc R U . . .
C90 C 0.44285(15) -0.0517(4) 0.47343(15) 0.0308(10) Uani 1 1 d . . . . .
C91 C 0.42950(14) 0.0084(4) 0.49837(14) 0.0271(10) Uani 1 1 d . . . . .
H91 H 0.424253 0.078678 0.492667 0.033 Uiso 1 1 calc R U . . .
C92 C 0.45298(17) -0.3142(4) 0.52191(18) 0.0418(12) Uani 1 1 d . . . . .
C93 C 0.44764(16) -0.0013(4) 0.43817(15) 0.0328(10) Uani 1 1 d . . . . .
F1 F 0.31305(11) 0.3822(3) 0.50967(11) 0.0563(9) Uani 1 1 d . . . . .
F2 F 0.32238(11) 0.3551(3) 0.57035(11) 0.0531(9) Uani 1 1 d . . . . .
F3 F 0.34656(11) 0.4904(2) 0.55226(13) 0.0545(9) Uani 1 1 d . . . . .
F4 F 0.50525(10) 0.3150(2) 0.56458(11) 0.0492(8) Uani 1 1 d . . . . .
F5 F 0.48159(16) 0.4580(3) 0.5687(3) 0.124(2) Uani 1 1 d . . . . .
F6 F 0.47307(15) 0.3941(8) 0.51344(18) 0.160(4) Uani 1 1 d . . . . .
F7 F 0.55560(14) 0.0099(5) 0.6674(2) 0.1054(19) Uani 1 1 d . . . . .
F8 F 0.54385(17) -0.1072(6) 0.70355(14) 0.125(3) Uani 1 1 d . . . . .
F9 F 0.53673(12) -0.1386(4) 0.64376(13) 0.0770(13) Uani 1 1 d . . . . .
F10 F 0.4083(2) -0.0233(6) 0.71787(18) 0.121(2) Uani 1 1 d . . . . .
F11 F 0.44656(14) 0.1020(4) 0.73801(12) 0.0844(14) Uani 1 1 d . . . . .
F12 F 0.39324(16) 0.1264(5) 0.69469(13) 0.113(2) Uani 1 1 d . . . . .
F13 F 0.32343(12) -0.2048(3) 0.62553(10) 0.0562(10) Uani 1 1 d . . . . .
F14 F 0.32338(12) -0.3171(2) 0.58170(11) 0.0568(10) Uani 1 1 d . . . . .
F15 F 0.27141(12) -0.2406(3) 0.58019(13) 0.0669(11) Uani 1 1 d . . . . .
F16 F 0.23493(10) -0.0368(3) 0.46162(11) 0.0574(9) Uani 1 1 d . . . . .
F17 F 0.26797(13) 0.1000(3) 0.46291(14) 0.0780(14) Uani 1 1 d . . . . .
F18 F 0.27959(12) -0.0397(4) 0.43652(11) 0.0701(12) Uani 1 1 d . . . . .
F19 F 0.48813(11) -0.3301(3) 0.54572(12) 0.0578(10) Uani 1 1 d . . . . .
F20 F 0.44891(11) -0.3700(2) 0.48923(12) 0.0540(9) Uani 1 1 d . . . . .
F21 F 0.42878(13) -0.3574(3) 0.53805(14) 0.0655(11) Uani 1 1 d . . . . .
F22 F 0.46397(12) -0.0659(3) 0.41874(11) 0.0583(10) Uani 1 1 d . . . . .
F23 F 0.41383(10) 0.0255(3) 0.41200(9) 0.0470(8) Uani 1 1 d . . . . .
F24 F 0.46812(11) 0.0850(3) 0.44563(9) 0.0483(8) Uani 1 1 d . . . . .
P1 P 0.30871(4) 0.50279(9) 0.37721(3) 0.0272(3) Uani 1 1 d . . . . .
P2 P 0.35092(4) 0.45518(10) 0.31930(4) 0.0314(3) Uani 1 1 d . . . . .
Fe1 Fe 0.31682(3) -0.02094(6) 0.30324(2) 0.0343(2) Uani 1 1 d . . . . .
Fe2 Fe 0.04932(6) -0.0565(2) 0.33252(5) 0.0538(8) Uani 0.515(3) 1 d . . P A 1
Ru1 Ru 0.35470(2) 0.38024(3) 0.37797(2) 0.02947(13) Uani 1 1 d . . . . .
B1 B 0.40565(18) 0.0292(5) 0.56069(17) 0.0328(12) Uani 1 1 d . . . . .
C19' C 0.1454(5) 0.1545(11) 0.3246(5) 0.036(3) Uani 0.485(3) 1 d . . P A 2
C20' C 0.1131(5) 0.1508(15) 0.3235(5) 0.055(4) Uani 0.485(3) 1 d . . P A 2
C21' C 0.0746(3) 0.1606(11) 0.3219(3) 0.068(3) Uani 0.485(3) 1 d G U P A 2
C22' C 0.0418(4) 0.1566(11) 0.2881(3) 0.082(4) Uani 0.485(3) 1 d G U P A 2
H601 H 0.041525 0.144013 0.262801 0.098 Uiso 0.485(3) 1 calc R U P A 2
C23' C 0.0094(3) 0.1754(12) 0.2998(4) 0.091(4) Uani 0.485(3) 1 d G U P A 2
H602 H -0.015832 0.177128 0.283491 0.109 Uiso 0.485(3) 1 calc R U P A 2
C24' C 0.0222(3) 0.1909(12) 0.3408(4) 0.085(4) Uani 0.485(3) 1 d G U P A 2
H603 H 0.006821 0.204611 0.356029 0.102 Uiso 0.485(3) 1 calc R U P A 2
C25' C 0.0625(3) 0.1818(11) 0.3544(3) 0.068(3) Uani 0.485(3) 1 d G U P A 2
H604 H 0.078178 0.188482 0.380170 0.082 Uiso 0.485(3) 1 calc R U P A 2
C26' C 0.0707(5) -0.0919(16) 0.3349(6) 0.118(5) Uani 0.515(3) 1 d G U P A 2
H700 H 0.094882 -0.099876 0.332770 0.142 Uiso 0.515(3) 1 calc R U P A 2
C30' C 0.0625(5) -0.0671(15) 0.3695(5) 0.121(5) Uani 0.515(3) 1 d G U P A 2
H701 H 0.080303 -0.056016 0.393950 0.145 Uiso 0.515(3) 1 calc R U P A 2
C29' C 0.0223(6) -0.0623(15) 0.3600(6) 0.130(5) Uani 0.515(3) 1 d G U P A 2
H702 H 0.009142 -0.047434 0.377301 0.156 Uiso 0.515(3) 1 calc R U P A 2
C28' C 0.0057(5) -0.0841(16) 0.3197(6) 0.137(5) Uani 0.515(3) 1 d G U P A 2
H703 H -0.020258 -0.085989 0.305831 0.165 Uiso 0.515(3) 1 calc R U P A 2
C27' C 0.0356(6) -0.1024(16) 0.3041(4) 0.134(5) Uani 0.515(3) 1 d G U P A 2
H704 H 0.032732 -0.118400 0.278309 0.161 Uiso 0.515(3) 1 calc R U P A 2
Fe2' Fe 0.04005(10) 0.0439(3) 0.32849(8) 0.0889(13) Uani 0.485(3) 1 d . U P A 2

loop_
_atom_site_aniso_label
_atom_site_aniso_U_11
_atom_site_aniso_U_22
_atom_site_aniso_U_33
_atom_site_aniso_U_23
_atom_site_aniso_U_13
_atom_site_aniso_U_12
C1 0.036(3) 0.035(2) 0.023(2) 0.0009(18) 0.010(2) 0.008(2)
C2 0.043(3) 0.033(2) 0.022(2) 0.0012(18) 0.009(2) 0.005(2)
C3 0.045(3) 0.028(2) 0.027(2) -0.0040(18) 0.012(2) -0.003(2)
C4 0.041(3) 0.041(3) 0.037(3) -0.011(2) 0.014(2) -0.006(2)
C5 0.058(3) 0.045(3) 0.034(3) -0.008(2) 0.023(3) -0.002(3)
C6 0.067(3) 0.038(3) 0.023(2) -0.007(2) 0.014(2) -0.003(3)
C7 0.052(3) 0.036(3) 0.023(2) 0.0025(19) 0.007(2) 0.000(2)
C8 0.069(4) 0.048(3) 0.032(3) 0.004(2) 0.014(3) 0.015(3)
C9 0.065(4) 0.045(3) 0.044(3) 0.009(2) 0.017(3) 0.016(3)
C10 0.075(4) 0.032(3) 0.051(3) 0.004(2) 0.028(3) 0.016(3)
C11 0.069(4) 0.030(3) 0.048(3) -0.002(2) 0.020(3) 0.000(3)
C12 0.062(3) 0.035(3) 0.041(3) 0.005(2) 0.025(3) 0.004(3)
C13 0.047(3) 0.036(3) 0.023(2) -0.0039(19) 0.013(2) 0.007(2)
C14 0.053(3) 0.042(3) 0.036(3) 0.003(2) 0.019(3) 0.009(2)
C15 0.057(3) 0.050(3) 0.042(3) -0.005(2) 0.025(3) 0.001(3)
C16 0.052(3) 0.074(4) 0.032(3) -0.012(2) 0.016(3) 0.002(3)
C17 0.046(3) 0.074(4) 0.031(3) 0.001(3) 0.012(3) 0.019(3)
C18 0.055(3) 0.050(3) 0.029(3) 0.003(2) 0.013(3) 0.014(3)
C19 0.061(5) 0.036(9) 0.030(6) -0.003(8) 0.015(5) 0.006(6)
C20 0.071(5) 0.063(9) 0.043(8) 0.003(8) 0.034(6) 0.003(7)
C21 0.057(5) 0.094(8) 0.039(6) 0.017(6) 0.013(5) 0.000(6)
C25 0.064(7) 0.066(7) 0.059(7) 0.012(6) 0.025(6) 0.000(6)
C24 0.048(6) 0.132(10) 0.073(8) 0.062(8) 0.025(6) 0.028(7)
C23 0.051(7) 0.165(13) 0.068(7) 0.051(8) 0.002(6) -0.025(8)
C22 0.066(8) 0.180(14) 0.034(6) 0.031(7) 0.004(5) -0.031(8)
C26 0.058(7) 0.078(8) 0.064(7) -0.013(6) 0.033(6) -0.007(6)
C30 0.064(6) 0.052(7) 0.056(6) 0.002(5) 0.032(6) -0.001(5)
C29 0.064(7) 0.060(7) 0.057(7) -0.002(5) 0.033(6) -0.004(6)
C28 0.083(9) 0.110(9) 0.068(8) -0.025(8) 0.042(7) -0.039(9)
C27 0.086(9) 0.124(10) 0.074(9) -0.043(9) 0.045(7) -0.039(8)
C31 0.040(3) 0.036(2) 0.022(2) -0.0028(18) 0.012(2) 0.004(2)
C32 0.047(3) 0.039(3) 0.029(3) 0.003(2) 0.015(2) 0.010(2)
C33 0.055(3) 0.043(3) 0.035(3) 0.002(2) 0.024(3) 0.005(2)
C34 0.050(3) 0.042(3) 0.041(3) -0.003(2) 0.026(3) 0.006(2)
C35 0.042(3) 0.050(3) 0.039(3) 0.005(2) 0.016(3) 0.016(2)
C36 0.044(3) 0.037(3) 0.027(3) 0.001(2) 0.012(2) 0.009(2)
C37 0.039(3) 0.031(2) 0.021(2) -0.0024(18) 0.006(2) 0.010(2)
C38 0.053(4) 0.035(3) 0.024(2) -0.0027(19) 0.012(2) 0.007(2)
C39 0.059(4) 0.043(3) 0.028(3) -0.006(2) 0.012(3) 0.010(2)
C40 0.046(3) 0.039(3) 0.034(3) -0.011(2) 0.006(2) 0.012(2)
C41 0.043(3) 0.037(3) 0.044(3) -0.007(2) 0.012(3) 0.003(2)
C42 0.048(3) 0.037(3) 0.034(3) -0.001(2) 0.014(3) 0.003(2)
C43 0.039(3) 0.034(3) 0.027(2) 0.004(2) 0.013(2) 0.008(2)
C44 0.034(3) 0.044(3) 0.016(2) 0.0027(19) 0.004(2) 0.006(2)
C45 0.064(4) 0.038(3) 0.024(2) 0.007(2) 0.014(2) 0.009(2)
C46 0.068(4) 0.056(3) 0.032(3) -0.009(3) 0.019(3) -0.006(3)
C47 0.116(5) 0.055(4) 0.027(3) -0.013(3) 0.027(3) -0.013(4)
C48 0.148(6) 0.052(4) 0.031(3) -0.004(3) 0.036(4) 0.024(4)
C49 0.130(6) 0.080(5) 0.040(3) 0.006(3) 0.037(4) 0.058(5)
C50 0.089(5) 0.065(4) 0.030(3) 0.004(3) 0.026(3) 0.035(4)
C51 0.036(3) 0.041(3) 0.031(2) 0.002(2) 0.014(2) 0.012(2)
C52 0.041(3) 0.051(3) 0.033(3) 0.003(2) 0.015(2) 0.005(2)
C53 0.051(4) 0.053(3) 0.045(3) 0.009(3) 0.020(3) 0.003(3)
C54 0.048(4) 0.052(3) 0.060(3) 0.008(3) 0.015(3) 0.005(3)
C55 0.045(3) 0.045(3) 0.047(3) 0.000(3) 0.004(3) 0.008(2)
C56 0.043(3) 0.039(3) 0.034(3) 0.001(2) 0.008(2) 0.012(2)
C57 0.051(3) 0.047(3) 0.027(3) 0.011(2) 0.001(2) 0.015(3)
C58 0.061(4) 0.071(3) 0.011(2) 0.004(2) 0.000(2) 0.023(3)
C59 0.057(4) 0.048(3) 0.030(3) -0.015(2) -0.009(3) 0.013(3)
C60 0.039(3) 0.047(3) 0.040(3) 0.004(2) 0.000(2) 0.010(2)
C61 0.053(3) 0.042(3) 0.026(3) 0.004(2) 0.005(2) 0.019(2)
C62 0.039(3) 0.041(2) 0.018(2) 0.0043(19) 0.011(2) 0.012(2)
C63 0.041(3) 0.036(2) 0.019(2) 0.0011(19) 0.012(2) 0.006(2)
C64 0.048(3) 0.034(2) 0.026(2) 0.004(2) 0.020(2) 0.011(2)
C65 0.047(3) 0.032(2) 0.035(3) 0.008(2) 0.016(3) 0.010(2)
C66 0.047(3) 0.039(2) 0.034(3) 0.006(2) 0.021(3) 0.009(2)
C67 0.044(3) 0.040(2) 0.029(3) 0.006(2) 0.018(2) 0.015(2)
C68 0.045(3) 0.037(2) 0.039(3) 0.009(2) 0.018(2) 0.008(2)
C69 0.054(3) 0.047(3) 0.073(4) 0.033(3) 0.033(3) 0.013(3)
C70 0.038(3) 0.032(2) 0.025(2) 0.0065(19) 0.016(2) 0.005(2)
C71 0.036(3) 0.039(3) 0.022(2) 0.002(2) 0.013(2) 0.009(2)
C72 0.040(3) 0.044(3) 0.028(2) 0.002(2) 0.006(2) 0.006(2)
C73 0.046(3) 0.052(3) 0.025(3) 0.002(2) 0.009(2) 0.005(2)
C74 0.049(3) 0.050(3) 0.024(2) 0.005(2) 0.015(2) 0.010(3)
C75 0.040(3) 0.051(3) 0.025(2) 0.005(2) 0.011(2) 0.014(2)
C76 0.051(3) 0.087(4) 0.034(3) -0.009(3) 0.002(3) 0.023(3)
C77 0.055(4) 0.104(5) 0.030(3) 0.001(3) 0.016(3) 0.022(3)
C78 0.039(3) 0.037(2) 0.023(2) 0.0026(19) 0.015(2) 0.013(2)
C79 0.046(3) 0.036(3) 0.026(2) 0.006(2) 0.016(2) 0.012(2)
C80 0.048(3) 0.033(2) 0.032(2) 0.000(2) 0.023(2) 0.009(2)
C81 0.043(3) 0.037(3) 0.039(3) -0.004(2) 0.019(2) 0.009(2)
C82 0.039(3) 0.032(2) 0.038(3) 0.000(2) 0.012(2) 0.010(2)
C83 0.042(3) 0.035(3) 0.025(2) 0.0056(19) 0.015(2) 0.011(2)
C84 0.058(3) 0.041(3) 0.037(3) 0.002(2) 0.024(3) 0.003(2)
C85 0.038(3) 0.045(3) 0.042(3) 0.003(2) 0.005(2) 0.006(2)
C86 0.037(3) 0.034(2) 0.026(2) 0.0050(19) 0.014(2) 0.009(2)
C87 0.035(3) 0.033(2) 0.031(3) 0.0040(19) 0.016(2) 0.006(2)
C88 0.032(3) 0.031(2) 0.039(3) 0.0012(19) 0.014(2) 0.005(2)
C89 0.035(3) 0.035(2) 0.035(3) -0.002(2) 0.015(2) 0.006(2)
C90 0.034(3) 0.036(2) 0.025(2) -0.0015(18) 0.014(2) 0.003(2)
C91 0.031(3) 0.028(2) 0.024(2) 0.0021(17) 0.011(2) 0.0085(19)
C92 0.046(3) 0.034(2) 0.051(3) 0.004(2) 0.023(2) 0.006(2)
C93 0.042(3) 0.039(2) 0.021(2) -0.0029(18) 0.014(2) 0.002(2)
F1 0.051(2) 0.066(2) 0.0449(19) 0.0028(16) 0.0065(16) 0.0208(17)
F2 0.060(2) 0.0552(19) 0.060(2) 0.0136(17) 0.0413(19) 0.0209(17)
F3 0.051(2) 0.0350(16) 0.083(3) 0.0003(16) 0.029(2) 0.0123(14)
F4 0.048(2) 0.0393(17) 0.059(2) 0.0024(15) 0.0149(17) 0.0045(14)
F5 0.091(4) 0.044(2) 0.269(8) -0.014(3) 0.102(5) -0.004(2)
F6 0.052(3) 0.333(10) 0.088(4) 0.120(5) 0.013(3) -0.024(4)
F7 0.043(3) 0.132(4) 0.135(5) -0.048(4) 0.020(3) -0.012(3)
F8 0.103(4) 0.216(7) 0.044(2) 0.025(3) 0.008(3) 0.103(4)
F9 0.058(3) 0.100(3) 0.065(3) -0.024(2) 0.009(2) 0.037(2)
F10 0.161(6) 0.154(5) 0.088(4) -0.004(3) 0.097(4) -0.026(4)
F11 0.081(3) 0.136(4) 0.036(2) -0.023(2) 0.019(2) 0.023(3)
F12 0.092(4) 0.207(6) 0.038(2) -0.008(3) 0.020(2) 0.085(4)
F13 0.098(3) 0.0455(18) 0.0350(17) 0.0035(14) 0.0353(19) -0.0027(18)
F14 0.089(3) 0.0370(16) 0.054(2) 0.0057(15) 0.036(2) 0.0101(17)
F15 0.062(2) 0.073(3) 0.075(3) 0.020(2) 0.036(2) -0.003(2)
F16 0.0411(19) 0.070(2) 0.053(2) -0.0017(18) 0.0038(17) 0.0056(17)
F17 0.071(3) 0.0479(19) 0.082(3) 0.0195(19) -0.021(2) 0.0057(19)
F18 0.063(3) 0.110(3) 0.0329(19) 0.013(2) 0.0096(18) 0.021(2)
F19 0.060(2) 0.0419(18) 0.064(2) 0.0045(16) 0.0091(18) 0.0211(16)
F20 0.066(2) 0.0311(16) 0.067(2) -0.0068(15) 0.024(2) -0.0017(15)
F21 0.081(3) 0.0405(18) 0.096(3) 0.0238(19) 0.058(3) 0.0157(18)
F22 0.091(3) 0.0510(19) 0.053(2) 0.0033(16) 0.052(2) 0.0188(19)
F23 0.048(2) 0.065(2) 0.0250(15) 0.0061(14) 0.0077(14) 0.0006(16)
F24 0.061(2) 0.0521(18) 0.0357(17) 0.0011(14) 0.0206(16) -0.0131(16)
P1 0.0363(7) 0.0274(6) 0.0168(6) 0.0001(4) 0.0070(5) 0.0064(5)
P2 0.0412(8) 0.0332(6) 0.0191(6) -0.0003(5) 0.0089(5) 0.0069(5)
Fe1 0.0447(5) 0.0351(4) 0.0236(4) -0.0020(3) 0.0115(4) 0.0044(4)
Fe2 0.0468(13) 0.090(2) 0.0278(10) 0.0035(10) 0.0163(9) -0.0159(11)
Ru1 0.0389(2) 0.0304(2) 0.01643(19) -0.00176(14) 0.00540(16) 0.00818(16)
B1 0.039(3) 0.037(3) 0.023(3) 0.006(2) 0.013(2) 0.013(2)
C19' 0.062(5) 0.029(8) 0.025(6) 0.001(7) 0.023(5) 0.003(6)
C20' 0.066(5) 0.076(11) 0.032(7) 0.001(9) 0.027(5) 0.003(7)
C21' 0.067(4) 0.077(5) 0.065(5) -0.002(4) 0.028(3) 0.001(4)
C22' 0.077(5) 0.096(6) 0.074(5) -0.005(4) 0.026(4) -0.005(4)
C23' 0.085(5) 0.107(6) 0.085(5) -0.001(4) 0.033(4) 0.000(4)
C24' 0.078(5) 0.100(6) 0.081(5) 0.001(4) 0.032(4) 0.001(4)
C25' 0.071(5) 0.078(5) 0.060(5) 0.005(4) 0.028(4) 0.001(4)
C26' 0.124(6) 0.113(6) 0.120(6) 0.003(5) 0.043(4) -0.006(5)
C30' 0.127(6) 0.118(6) 0.119(6) 0.005(4) 0.042(4) -0.004(5)
C29' 0.131(6) 0.131(7) 0.130(6) 0.009(5) 0.046(5) -0.010(5)
C28' 0.137(6) 0.136(7) 0.137(6) 0.001(5) 0.041(4) -0.016(5)
C27' 0.138(6) 0.129(7) 0.132(6) -0.001(5) 0.040(4) -0.008(5)
Fe2' 0.092(2) 0.139(3) 0.0464(15) -0.0136(16) 0.0363(15) -0.056(2)

loop_
_atom_type_symbol
_atom_type_description
_atom_type_scat_dispersion_real
_atom_type_scat_dispersion_imag
_atom_type_scat_source
C C 0.0181 0.0091 'International Tables Vol C Tables 4.2.6.8 and 6.1.1.4'
H H 0.0000 0.0000 'International Tables Vol C Tables 4.2.6.8 and 6.1.1.4'
F F 0.0727 0.0534 'International Tables Vol C Tables 4.2.6.8 and 6.1.1.4'
P P 0.2955 0.4335 'International Tables Vol C Tables 4.2.6.8 and 6.1.1.4'
Fe Fe -1.1336 3.1974 'International Tables Vol C Tables 4.2.6.8 and 6.1.1.4'
Ru Ru 0.0552 3.2960 'International Tables Vol C Tables 4.2.6.8 and 6.1.1.4'
B B 0.0090 0.0039 'International Tables Vol C Tables 4.2.6.8 and 6.1.1.4'

loop_
_geom_angle_atom_site_label_1
_geom_angle_atom_site_label_2
_geom_angle_atom_site_label_3
_geom_angle
_geom_angle_site_symmetry_1
_geom_angle_site_symmetry_3
_geom_angle_publ_flag
C2 C1 Ru1 173.9(4) . . ?
C1 C2 C3 122.7(5) . . ?
C1 C2 C13 120.5(5) . . ?
C3 C2 C13 116.7(4) . . ?
C7 C3 C4 108.4(5) . . ?
C7 C3 C2 124.8(5) . . ?
C4 C3 C2 126.7(5) . . ?
C7 C3 Fe1 69.5(3) . . ?
C4 C3 Fe1 69.5(3) . . ?
C2 C3 Fe1 129.2(4) . . ?
C5 C4 C3 107.1(5) . . ?
C5 C4 Fe1 69.0(3) . . ?
C3 C4 Fe1 69.8(3) . . ?
C5 C4 H4 126.5 . . ?
C3 C4 H4 126.5 . . ?
Fe1 C4 H4 126.3 . . ?
C6 C5 C4 108.5(5) . . ?
C6 C5 Fe1 69.8(3) . . ?
C4 C5 Fe1 70.1(3) . . ?
C6 C5 H5 125.7 . . ?
C4 C5 H5 125.7 . . ?
Fe1 C5 H5 126.0 . . ?
C5 C6 C7 108.1(5) . . ?
C5 C6 Fe1 69.6(3) . . ?
C7 C6 Fe1 69.9(3) . . ?
C5 C6 H6 125.9 . . ?
C7 C6 H6 125.9 . . ?
Fe1 C6 H6 126.1 . . ?
C3 C7 C6 107.8(5) . . ?
C3 C7 Fe1 70.1(3) . . ?
C6 C7 Fe1 69.3(3) . . ?
C3 C7 H7 126.1 . . ?
C6 C7 H7 126.1 . . ?
Fe1 C7 H7 126.1 . . ?
C12 C8 C9 108.7(6) . . ?
C12 C8 Fe1 70.3(3) . . ?
C9 C8 Fe1 69.4(4) . . ?
C12 C8 H8 125.7 . . ?
C9 C8 H8 125.7 . . ?
Fe1 C8 H8 126.2 . . ?
C8 C9 C10 107.6(6) . . ?
C8 C9 Fe1 70.2(4) . . ?
C10 C9 Fe1 70.3(4) . . ?
C8 C9 H9 126.2 . . ?
C10 C9 H9 126.2 . . ?
Fe1 C9 H9 124.8 . . ?
C9 C10 C11 107.9(6) . . ?
C9 C10 Fe1 69.3(3) . . ?
C11 C10 Fe1 69.7(3) . . ?
C9 C10 H10 126.1 . . ?
C11 C10 H10 126.1 . . ?
Fe1 C10 H10 126.6 . . ?
C12 C11 C10 108.0(6) . . ?
C12 C11 Fe1 70.2(3) . . ?
C10 C11 Fe1 69.9(4) . . ?
C12 C11 H11 126.0 . . ?
C10 C11 H11 126.0 . . ?
Fe1 C11 H11 125.5 . . ?
C8 C12 C11 107.8(6) . . ?
C8 C12 Fe1 69.7(4) . . ?
C11 C12 Fe1 69.7(4) . . ?
C8 C12 H12 126.1 . . ?
C11 C12 H12 126.1 . . ?
Fe1 C12 H12 126.1 . . ?
C14 C13 C18 118.0(6) . . ?
C14 C13 C2 121.0(5) . . ?
C18 C13 C2 120.9(5) . . ?
C15 C14 C13 121.6(6) . . ?
C15 C14 H14 119.2 . . ?
C13 C14 H14 119.2 . . ?
C14 C15 C16 120.1(6) . . ?
C14 C15 H15 120.0 . . ?
C16 C15 H15 120.0 . . ?
C15 C16 C17 119.2(6) . . ?
C15 C16 C19' 130.0(9) . . ?
C17 C16 C19' 109.7(8) . . ?
C15 C16 C19 113.9(8) . . ?
C17 C16 C19 126.8(8) . . ?
C18 C17 C16 120.1(6) . . ?
C18 C17 H17 120.0 . . ?
C16 C17 H17 120.0 . . ?
C17 C18 C13 121.1(6) . . ?
C17 C18 H18 119.5 . . ?
C13 C18 H18 119.5 . . ?
C20 C19 C16 172.3(17) . . ?
C19 C20 C21 174.8(19) . . ?
C22 C21 C25 108.0 . . ?
C22 C21 C20 128.9(9) . . ?
C25 C21 C20 123.1(9) . . ?
C22 C21 Fe2 69.1(4) . . ?
C25 C21 Fe2 70.3(4) . . ?
C20 C21 Fe2 126.0(10) . . ?
C24 C25 C21 108.0 . . ?
C24 C25 Fe2 69.6(5) . . ?
C21 C25 Fe2 69.2(4) . . ?
C24 C25 H501 126.0 . . ?
C21 C25 H501 126.0 . . ?
Fe2 C25 H501 126.7 . . ?
C25 C24 C23 108.0 . . ?
C25 C24 Fe2 70.0(4) . . ?
C23 C24 Fe2 69.0(4) . . ?
C25 C24 H502 126.0 . . ?
C23 C24 H502 126.0 . . ?
Fe2 C24 H502 126.5 . . ?
C24 C23 C22 108.0 . . ?
C24 C23 Fe2 70.3(4) . . ?
C22 C23 Fe2 69.4(4) . . ?
C24 C23 H503 126.0 . . ?
C22 C23 H503 126.0 . . ?
Fe2 C23 H503 125.9 . . ?
C21 C22 C23 108.0 . . ?
C21 C22 Fe2 70.1(4) . . ?
C23 C22 Fe2 69.8(5) . . ?
C21 C22 H504 126.0 . . ?
C23 C22 H504 126.0 . . ?
Fe2 C22 H504 125.7 . . ?
C30 C26 C27 108.0 . . ?
C30 C26 Fe2 69.9(4) . . ?
C27 C26 Fe2 68.9(5) . . ?
C30 C26 H800 126.0 . . ?
C27 C26 H800 126.0 . . ?
Fe2 C26 H800 126.8 . . ?
C29 C30 C26 108.0 . . ?
C29 C30 Fe2 68.9(4) . . ?
C26 C30 Fe2 69.8(5) . . ?
C29 C30 H801 126.0 . . ?
C26 C30 H801 126.0 . . ?
Fe2 C30 H801 126.8 . . ?
C30 C29 C28 108.0 . . ?
C30 C29 Fe2 70.6(4) . . ?
C28 C29 Fe2 69.0(5) . . ?
C30 C29 H802 126.0 . . ?
C28 C29 H802 126.0 . . ?
Fe2 C29 H802 125.9 . . ?
C29 C28 C27 108.0 . . ?
C29 C28 Fe2 70.1(4) . . ?
C27 C28 Fe2 70.1(5) . . ?
C29 C28 H803 126.0 . . ?
C27 C28 H803 126.0 . . ?
Fe2 C28 H803 125.4 . . ?
C26 C27 C28 108.0 . . ?
C26 C27 Fe2 70.6(4) . . ?
C28 C27 Fe2 69.1(4) . . ?
C26 C27 H804 126.0 . . ?
C28 C27 H804 126.0 . . ?
Fe2 C27 H804 125.9 . . ?
C32 C31 C36 118.0(5) . . ?
C32 C31 P1 119.8(4) . . ?
C36 C31 P1 122.1(4) . . ?
C31 C32 C33 120.9(5) . . ?
C31 C32 H32 119.5 . . ?
C33 C32 H32 119.5 . . ?
C34 C33 C32 119.4(5) . . ?
C34 C33 H33 120.3 . . ?
C32 C33 H33 120.3 . . ?
C35 C34 C33 120.5(6) . . ?
C35 C34 H34 119.7 . . ?
C33 C34 H34 119.7 . . ?
C34 C35 C36 120.4(6) . . ?
C34 C35 H35 119.8 . . ?
C36 C35 H35 119.8 . . ?
C35 C36 C31 120.6(5) . . ?
C35 C36 H36 119.7 . . ?
C31 C36 H36 119.7 . . ?
C38 C37 C42 119.6(5) . . ?
C38 C37 P1 120.0(4) . . ?
C42 C37 P1 120.4(4) . . ?
C37 C38 C39 121.2(6) . . ?
C37 C38 H38 119.4 . . ?
C39 C38 H38 119.4 . . ?
C40 C39 C38 119.0(6) . . ?
C40 C39 H39 120.5 . . ?
C38 C39 H39 120.5 . . ?
C39 C40 C41 120.3(5) . . ?
C39 C40 H40 119.8 . . ?
C41 C40 H40 119.8 . . ?
C40 C41 C42 120.8(6) . . ?
C40 C41 H41 119.6 . . ?
C42 C41 H41 119.6 . . ?
C37 C42 C41 119.0(5) . . ?
C37 C42 H42 120.5 . . ?
C41 C42 H42 120.5 . . ?
C44 C43 P1 109.3(3) . . ?
C44 C43 H43A 109.8 . . ?
P1 C43 H43A 109.8 . . ?
C44 C43 H43B 109.8 . . ?
P1 C43 H43B 109.8 . . ?
H43A C43 H43B 108.3 . . ?
C43 C44 P2 108.5(3) . . ?
C43 C44 H44A 110.0 . . ?
P2 C44 H44A 110.0 . . ?
C43 C44 H44B 110.0 . . ?
P2 C44 H44B 110.0 . . ?
H44A C44 H44B 108.4 . . ?
C50 C45 C46 117.9(6) . . ?
C50 C45 P2 118.1(5) . . ?
C46 C45 P2 123.9(5) . . ?
C47 C46 C45 121.3(7) . . ?
C47 C46 H46 119.3 . . ?
C45 C46 H46 119.3 . . ?
C48 C47 C46 119.7(7) . . ?
C48 C47 H47 120.1 . . ?
C46 C47 H47 120.1 . . ?
C47 C48 C49 120.9(6) . . ?
C47 C48 H48 119.5 . . ?
C49 C48 H48 119.5 . . ?
C50 C49 C48 119.7(8) . . ?
C50 C49 H49 120.2 . . ?
C48 C49 H49 120.2 . . ?
C49 C50 C45 120.4(7) . . ?
C49 C50 H50 119.8 . . ?
C45 C50 H50 119.8 . . ?
C56 C51 C52 119.4(5) . . ?
C56 C51 P2 121.4(4) . . ?
C52 C51 P2 119.1(4) . . ?
C53 C52 C51 120.0(6) . . ?
C53 C52 H52 120.0 . . ?
C51 C52 H52 120.0 . . ?
C52 C53 C54 120.6(6) . . ?
C52 C53 H53 119.7 . . ?
C54 C53 H53 119.7 . . ?
C53 C54 C55 120.2(6) . . ?
C53 C54 H54 119.9 . . ?
C55 C54 H54 119.9 . . ?
C56 C55 C54 119.0(6) . . ?
C56 C55 H55 120.5 . . ?
C54 C55 H55 120.5 . . ?
C55 C56 C51 120.8(6) . . ?
C55 C56 H56 119.6 . . ?
C51 C56 H56 119.6 . . ?
C61 C57 C58 107.9(6) . . ?
C61 C57 Ru1 72.4(3) . . ?
C58 C57 Ru1 72.4(3) . . ?
C61 C57 H57 126.1 . . ?
C58 C57 H57 126.1 . . ?
Ru1 C57 H57 120.9 . . ?
C57 C58 C59 108.0(6) . . ?
C57 C58 Ru1 70.9(3) . . ?
C59 C58 Ru1 73.1(3) . . ?
C57 C58 H58 126.0 . . ?
C59 C58 H58 126.0 . . ?
Ru1 C58 H58 121.7 . . ?
C60 C59 C58 107.7(5) . . ?
C60 C59 Ru1 72.1(3) . . ?
C58 C59 Ru1 70.6(3) . . ?
C60 C59 H59 126.2 . . ?
C58 C59 H59 126.2 . . ?
Ru1 C59 H59 122.8 . . ?
C61 C60 C59 107.8(6) . . ?
C61 C60 Ru1 70.4(3) . . ?
C59 C60 Ru1 72.0(4) . . ?
C61 C60 H60 126.1 . . ?
C59 C60 H60 126.1 . . ?
Ru1 C60 H60 123.1 . . ?
C57 C61 C60 108.6(5) . . ?
C57 C61 Ru1 71.3(3) . . ?
C60 C61 Ru1 73.4(3) . . ?
C57 C61 H61 125.7 . . ?
C60 C61 H61 125.7 . . ?
Ru1 C61 H61 121.3 . . ?
C63 C62 C67 116.1(5) . . ?
C63 C62 B1 124.2(5) . . ?
C67 C62 B1 119.5(5) . . ?
C62 C63 C64 122.8(5) . . ?
C62 C63 H63 118.6 . . ?
C64 C63 H63 118.6 . . ?
C65 C64 C63 120.4(5) . . ?
C65 C64 C68 120.0(5) . . ?
C63 C64 C68 119.6(5) . . ?
C64 C65 C66 118.6(5) . . ?
C64 C65 H65 120.7 . . ?
C66 C65 H65 120.7 . . ?
C65 C66 C67 120.1(5) . . ?
C65 C66 C69 120.3(5) . . ?
C67 C66 C69 119.6(5) . . ?
C62 C67 C66 122.0(5) . . ?
C62 C67 H67 119.0 . . ?
C66 C67 H67 119.0 . . ?
F3 C68 F1 106.8(4) . . ?
F3 C68 F2 106.8(5) . . ?
F1 C68 F2 105.8(5) . . ?
F3 C68 C64 113.3(5) . . ?
F1 C68 C64 111.7(5) . . ?
F2 C68 C64 112.0(4) . . ?
F6 C69 F4 110.8(6) . . ?
F6 C69 F5 104.3(7) . . ?
F4 C69 F5 99.4(6) . . ?
F6 C69 C66 115.6(7) . . ?
F4 C69 C66 114.4(5) . . ?
F5 C69 C66 110.6(6) . . ?
C71 C70 C75 115.7(5) . . ?
C71 C70 B1 123.8(4) . . ?
C75 C70 B1 120.4(5) . . ?
C72 C71 C70 122.2(5) . . ?
C72 C71 H71 118.9 . . ?
C70 C71 H71 118.9 . . ?
C73 C72 C71 120.4(5) . . ?
C73 C72 C76 120.5(5) . . ?
C71 C72 C76 119.0(5) . . ?
C74 C73 C72 118.6(5) . . ?
C74 C73 H73 120.7 . . ?
C72 C73 H73 120.7 . . ?
C73 C74 C75 120.9(5) . . ?
C73 C74 C77 119.2(5) . . ?
C75 C74 C77 119.6(6) . . ?
C74 C75 C70 122.2(5) . . ?
C74 C75 H75 118.9 . . ?
C70 C75 H75 118.9 . . ?
F9 C76 F7 105.3(6) . . ?
F9 C76 F8 106.9(6) . . ?
F7 C76 F8 106.3(7) . . ?
F9 C76 C72 113.5(6) . . ?
F7 C76 C72 113.0(6) . . ?
F8 C76 C72 111.3(6) . . ?
F12 C77 F11 108.5(7) . . ?
F12 C77 F10 104.9(7) . . ?
F11 C77 F10 105.2(6) . . ?
F12 C77 C74 113.9(5) . . ?
F11 C77 C74 113.2(6) . . ?
F10 C77 C74 110.4(6) . . ?
C79 C78 C83 115.3(5) . . ?
C79 C78 B1 124.5(5) . . ?
C83 C78 B1 119.9(5) . . ?
C78 C79 C80 121.5(5) . . ?
C78 C79 H79 119.2 . . ?
C80 C79 H79 119.2 . . ?
C81 C80 C79 122.0(5) . . ?
C81 C80 C84 118.9(5) . . ?
C79 C80 C84 119.1(5) . . ?
C80 C81 C82 117.5(6) . . ?
C80 C81 H81 121.3 . . ?
C82 C81 H81 121.3 . . ?
C83 C82 C81 120.1(5) . . ?
C83 C82 C85 118.5(5) . . ?
C81 C82 C85 121.4(5) . . ?
C82 C83 C78 123.6(5) . . ?
C82 C83 H83 118.2 . . ?
C78 C83 H83 118.2 . . ?
F15 C84 F14 107.1(5) . . ?
F15 C84 F13 106.3(5) . . ?
F14 C84 F13 105.8(5) . . ?
F15 C84 C80 113.3(5) . . ?
F14 C84 C80 111.6(5) . . ?
F13 C84 C80 112.3(5) . . ?
F17 C85 F16 106.1(5) . . ?
F17 C85 F18 105.8(5) . . ?
F16 C85 F18 105.4(5) . . ?
F17 C85 C82 113.4(5) . . ?
F16 C85 C82 113.8(5) . . ?
F18 C85 C82 111.6(5) . . ?
C91 C86 C87 115.3(4) . . ?
C91 C86 B1 125.5(4) . . ?
C87 C86 B1 119.0(4) . . ?
C88 C87 C86 122.2(5) . . ?
C88 C87 H87 118.9 . . ?
C86 C87 H87 118.9 . . ?
C89 C88 C87 121.5(5) . . ?
C89 C88 C92 119.5(5) . . ?
C87 C88 C92 119.0(5) . . ?
C88 C89 C90 118.0(5) . . ?
C88 C89 H89 121.0 . . ?
C90 C89 H89 121.0 . . ?
C89 C90 C91 120.7(5) . . ?
C89 C90 C93 120.4(4) . . ?
C91 C90 C93 118.9(4) . . ?
C90 C91 C86 122.3(4) . . ?
C90 C91 H91 118.8 . . ?
C86 C91 H91 118.8 . . ?
F19 C92 F21 108.0(5) . . ?
F19 C92 F20 107.2(4) . . ?
F21 C92 F20 105.4(5) . . ?
F19 C92 C88 112.5(5) . . ?
F21 C92 C88 111.9(5) . . ?
F20 C92 C88 111.5(5) . . ?
F24 C93 F23 105.9(4) . . ?
F24 C93 F22 107.1(4) . . ?
F23 C93 F22 105.1(4) . . ?
F24 C93 C90 114.1(4) . . ?
F23 C93 C90 111.7(4) . . ?
F22 C93 C90 112.4(4) . . ?
C31 P1 C37 102.5(2) . . ?
C31 P1 C43 106.9(3) . . ?
C37 P1 C43 104.9(2) . . ?
C31 P1 Ru1 115.56(17) . . ?
C37 P1 Ru1 116.26(17) . . ?
C43 P1 Ru1 109.81(17) . . ?
C45 P2 C44 104.5(3) . . ?
C45 P2 C51 101.9(3) . . ?
C44 P2 C51 102.7(2) . . ?
C45 P2 Ru1 119.58(18) . . ?
C44 P2 Ru1 106.78(17) . . ?
C51 P2 Ru1 119.32(18) . . ?
C5 Fe1 C6 40.6(3) . . ?
C5 Fe1 C9 111.3(3) . . ?
C6 Fe1 C9 142.6(3) . . ?
C5 Fe1 C7 68.5(3) . . ?
C6 Fe1 C7 40.8(2) . . ?
C9 Fe1 C7 173.9(2) . . ?
C5 Fe1 C4 40.9(2) . . ?
C6 Fe1 C4 68.6(2) . . ?
C9 Fe1 C4 107.0(3) . . ?
C7 Fe1 C4 68.6(2) . . ?
C5 Fe1 C8 143.6(3) . . ?
C6 Fe1 C8 175.7(3) . . ?
C9 Fe1 C8 40.4(3) . . ?
C7 Fe1 C8 136.6(2) . . ?
C4 Fe1 C8 114.4(3) . . ?
C5 Fe1 C11 132.4(2) . . ?
C6 Fe1 C11 110.1(2) . . ?
C9 Fe1 C11 68.0(3) . . ?
C7 Fe1 C11 116.9(3) . . ?
C4 Fe1 C11 170.7(3) . . ?
C8 Fe1 C11 67.4(3) . . ?
C5 Fe1 C3 68.3(2) . . ?
C6 Fe1 C3 68.2(2) . . ?
C9 Fe1 C3 133.4(2) . . ?
C7 Fe1 C3 40.5(2) . . ?
C4 Fe1 C3 40.7(2) . . ?
C8 Fe1 C3 111.8(2) . . ?
C11 Fe1 C3 148.2(3) . . ?
C5 Fe1 C10 106.7(3) . . ?
C6 Fe1 C10 113.1(2) . . ?
C9 Fe1 C10 40.4(3) . . ?
C7 Fe1 C10 145.7(2) . . ?
C4 Fe1 C10 130.9(3) . . ?
C8 Fe1 C10 67.5(2) . . ?
C11 Fe1 C10 40.4(3) . . ?
C3 Fe1 C10 171.2(3) . . ?
C5 Fe1 C12 172.5(2) . . ?
C6 Fe1 C12 135.9(3) . . ?
C9 Fe1 C12 67.9(3) . . ?
C7 Fe1 C12 113.1(3) . . ?
C4 Fe1 C12 146.6(2) . . ?
C8 Fe1 C12 40.0(3) . . ?
C11 Fe1 C12 40.2(2) . . ?
C3 Fe1 C12 117.9(2) . . ?
C10 Fe1 C12 67.7(3) . . ?
C28 Fe2 C22 126.7(4) . . ?
C28 Fe2 C23 108.3(5) . . ?
C22 Fe2 C23 40.9(2) . . ?
C28 Fe2 C27 40.9(3) . . ?
C22 Fe2 C27 109.3(5) . . ?
C23 Fe2 C27 122.2(5) . . ?
C28 Fe2 C29 40.9(2) . . ?
C22 Fe2 C29 163.3(4) . . ?
C23 Fe2 C29 125.1(4) . . ?
C27 Fe2 C29 68.5(3) . . ?
C28 Fe2 C21 164.0(4) . . ?
C22 Fe2 C21 40.8(2) . . ?
C23 Fe2 C21 68.5(3) . . ?
C27 Fe2 C21 126.4(4) . . ?
C29 Fe2 C21 153.9(4) . . ?
C28 Fe2 C24 120.4(5) . . ?
C22 Fe2 C24 68.5(3) . . ?
C23 Fe2 C24 40.6(2) . . ?
C27 Fe2 C24 156.5(5) . . ?
C29 Fe2 C24 106.6(4) . . ?
C21 Fe2 C24 68.2(3) . . ?
C28 Fe2 C25 154.5(4) . . ?
C22 Fe2 C25 68.4(3) . . ?
C23 Fe2 C25 68.3(3) . . ?
C27 Fe2 C25 162.4(4) . . ?
C29 Fe2 C25 118.9(4) . . ?
C21 Fe2 C25 40.5(2) . . ?
C24 Fe2 C25 40.4(2) . . ?
C28 Fe2 C26 68.4(3) . . ?
C22 Fe2 C26 121.8(5) . . ?
C23 Fe2 C26 157.2(5) . . ?
C27 Fe2 C26 40.5(2) . . ?
C29 Fe2 C26 68.1(3) . . ?
C21 Fe2 C26 108.1(4) . . ?
C24 Fe2 C26 161.0(5) . . ?
C25 Fe2 C26 124.7(4) . . ?
C28 Fe2 C30 68.3(3) . . ?
C22 Fe2 C30 155.5(4) . . ?
C23 Fe2 C30 161.5(4) . . ?
C27 Fe2 C30 68.1(3) . . ?
C29 Fe2 C30 40.47(18) . . ?
C21 Fe2 C30 119.8(4) . . ?
C24 Fe2 C30 124.0(4) . . ?
C25 Fe2 C30 106.4(4) . . ?
C26 Fe2 C30 40.3(2) . . ?
C1 Ru1 C57 93.8(2) . . ?
C1 Ru1 C61 103.0(2) . . ?
C57 Ru1 C61 36.3(2) . . ?
C1 Ru1 C58 119.3(2) . . ?
C57 Ru1 C58 36.7(2) . . ?
C61 Ru1 C58 60.6(2) . . ?
C1 Ru1 C59 154.0(2) . . ?
C57 Ru1 C59 60.8(2) . . ?
C61 Ru1 C59 60.3(2) . . ?
C58 Ru1 C59 36.3(3) . . ?
C1 Ru1 C60 137.4(2) . . ?
C57 Ru1 C60 60.5(2) . . ?
C61 Ru1 C60 36.2(2) . . ?
C58 Ru1 C60 60.3(3) . . ?
C59 Ru1 C60 35.9(2) . . ?
C1 Ru1 P2 85.22(16) . . ?
C57 Ru1 P2 150.04(17) . . ?
C61 Ru1 P2 114.81(16) . . ?
C58 Ru1 P2 155.3(2) . . ?
C59 Ru1 P2 119.17(19) . . ?
C60 Ru1 P2 100.93(17) . . ?
C1 Ru1 P1 94.25(16) . . ?
C57 Ru1 P1 126.59(17) . . ?
C61 Ru1 P1 155.68(15) . . ?
C58 Ru1 P1 96.06(17) . . ?
C59 Ru1 P1 97.23(16) . . ?
C60 Ru1 P1 128.25(15) . . ?
P2 Ru1 P1 83.28(5) . . ?
C78 B1 C86 104.3(4) . . ?
C78 B1 C70 112.4(4) . . ?
C86 B1 C70 111.2(4) . . ?
C78 B1 C62 112.1(4) . . ?
C86 B1 C62 112.2(4) . . ?
C70 B1 C62 104.8(4) . . ?
C20' C19' C16 175.4(17) . . ?
C19' C20' C21' 173(2) . . ?
C20' C21' C25' 124.8(10) . . ?
C20' C21' C22' 127.1(10) . . ?
C25' C21' C22' 108.0 . . ?
C20' C21' Fe2' 126.6(12) . . ?
C25' C21' Fe2' 70.1(5) . . ?
C22' C21' Fe2' 71.2(5) . . ?
C23' C22' C21' 108.0 . . ?
C23' C22' Fe2' 71.5(5) . . ?
C21' C22' Fe2' 68.3(5) . . ?
C23' C22' H601 126.0 . . ?
C21' C22' H601 126.0 . . ?
Fe2' C22' H601 125.8 . . ?
C22' C23' C24' 108.0 . . ?
C22' C23' Fe2' 68.8(5) . . ?
C24' C23' Fe2' 69.6(5) . . ?
C22' C23' H602 126.0 . . ?
C24' C23' H602 126.0 . . ?
Fe2' C23' H602 127.1 . . ?
C23' C24' C25' 108.0 . . ?
C23' C24' Fe2' 70.8(5) . . ?
C25' C24' Fe2' 68.2(5) . . ?
C23' C24' H603 126.0 . . ?
C25' C24' H603 126.0 . . ?
Fe2' C24' H603 126.5 . . ?
C21' C25' C24' 108.0 . . ?
C21' C25' Fe2' 69.2(5) . . ?
C24' C25' Fe2' 71.7(5) . . ?
C21' C25' H604 126.0 . . ?
C24' C25' H604 126.0 . . ?
Fe2' C25' H604 124.7 . . ?
C27' C26' C30' 108.0 . . ?
C27' C26' Fe2' 70.0(7) . . ?
C30' C26' Fe2' 68.8(7) . . ?
C27' C26' H700 126.0 . . ?
C30' C26' H700 126.0 . . ?
Fe2' C26' H700 126.8 . . ?
C29' C30' C26' 108.0 . . ?
C29' C30' Fe2' 69.2(7) . . ?
C26' C30' Fe2' 70.4(7) . . ?
C29' C30' H701 126.0 . . ?
C26' C30' H701 126.0 . . ?
Fe2' C30' H701 126.0 . . ?
C30' C29' C28' 108.0 . . ?
C30' C29' Fe2' 69.8(7) . . ?
C28' C29' Fe2' 70.1(7) . . ?
C30' C29' H702 126.0 . . ?
C28' C29' H702 126.0 . . ?
Fe2' C29' H702 125.7 . . ?
C27' C28' C29' 108.0 . . ?
C27' C28' Fe2' 70.4(7) . . ?
C29' C28' Fe2' 68.9(7) . . ?
C27' C28' H703 126.0 . . ?
C29' C28' H703 126.0 . . ?
Fe2' C28' H703 126.3 . . ?
C26' C27' C28' 108.0 . . ?
C26' C27' Fe2' 69.6(7) . . ?
C28' C27' Fe2' 69.0(7) . . ?
C26' C27' H704 126.0 . . ?
C28' C27' H704 126.0 . . ?
Fe2' C27' H704 127.0 . . ?
C29' Fe2' C30' 41.0(3) . . ?
C29' Fe2' C21' 153.6(7) . . ?
C30' Fe2' C21' 118.5(6) . . ?
C29' Fe2' C28' 41.0(3) . . ?
C30' Fe2' C28' 68.8(4) . . ?
C21' Fe2' C28' 163.6(7) . . ?
C29' Fe2' C25' 118.6(6) . . ?
C30' Fe2' C25' 105.0(6) . . ?
C21' Fe2' C25' 40.7(2) . . ?
C28' Fe2' C25' 155.1(7) . . ?
C29' Fe2' C26' 68.7(4) . . ?
C30' Fe2' C26' 40.7(3) . . ?
C21' Fe2' C26' 106.8(6) . . ?
C28' Fe2' C26' 68.4(4) . . ?
C25' Fe2' C26' 123.5(7) . . ?
C29' Fe2' C27' 68.6(4) . . ?
C30' Fe2' C27' 68.4(4) . . ?
C21' Fe2' C27' 125.8(7) . . ?
C28' Fe2' C27' 40.6(3) . . ?
C25' Fe2' C27' 161.5(7) . . ?
C26' Fe2' C27' 40.5(3) . . ?
C29' Fe2' C22' 163.7(7) . . ?
C30' Fe2' C22' 155.0(7) . . ?
C21' Fe2' C22' 40.5(2) . . ?
C28' Fe2' C22' 127.7(6) . . ?
C25' Fe2' C22' 67.8(3) . . ?
C26' Fe2' C22' 121.8(6) . . ?
C27' Fe2' C22' 110.3(6) . . ?
C29' Fe2' C24' 107.5(6) . . ?
C30' Fe2' C24' 123.9(6) . . ?
C21' Fe2' C24' 67.7(3) . . ?
C28' Fe2' C24' 122.1(7) . . ?
C25' Fe2' C24' 40.1(2) . . ?
C26' Fe2' C24' 160.5(7) . . ?
C27' Fe2' C24' 157.7(7) . . ?
C22' Fe2' C24' 67.0(3) . . ?
C29' Fe2' C23' 126.4(7) . . ?
C30' Fe2' C23' 161.5(7) . . ?
C21' Fe2' C23' 67.4(3) . . ?
C28' Fe2' C23' 110.8(6) . . ?
C25' Fe2' C23' 67.1(3) . . ?
C26' Fe2' C23' 157.6(7) . . ?
C27' Fe2' C23' 124.1(6) . . ?
C22' Fe2' C23' 39.7(2) . . ?
C24' Fe2' C23' 39.5(2) . . ?

loop_
_geom_bond_atom_site_label_1
_geom_bond_atom_site_label_2
_geom_bond_distance
_geom_bond_site_symmetry_2
_geom_bond_publ_flag
C1 C2 1.314(7) . ?
C1 Ru1 1.857(5) . ?
C2 C3 1.486(7) . ?
C2 C13 1.505(8) . ?
C3 C7 1.421(8) . ?
C3 C4 1.431(8) . ?
C3 Fe1 2.058(5) . ?
C4 C5 1.429(8) . ?
C4 Fe1 2.054(6) . ?
C4 H4 0.9300 . ?
C5 C6 1.416(9) . ?
C5 Fe1 2.040(6) . ?
C5 H5 0.9300 . ?
C6 C7 1.425(9) . ?
C6 Fe1 2.042(6) . ?
C6 H6 0.9300 . ?
C7 Fe1 2.050(5) . ?
C7 H7 0.9300 . ?
C8 C12 1.408(9) . ?
C8 C9 1.416(10) . ?
C8 Fe1 2.055(6) . ?
C8 H8 0.9300 . ?
C9 C10 1.417(9) . ?
C9 Fe1 2.044(6) . ?
C9 H9 0.9300 . ?
C10 C11 1.420(10) . ?
C10 Fe1 2.058(6) . ?
C10 H10 0.9300 . ?
C11 C12 1.414(9) . ?
C11 Fe1 2.056(6) . ?
C11 H11 0.9300 . ?
C12 Fe1 2.062(6) . ?
C12 H12 0.9300 . ?
C13 C14 1.390(8) . ?
C13 C18 1.396(8) . ?
C14 C15 1.378(9) . ?
C14 H14 0.9300 . ?
C15 C16 1.389(10) . ?
C15 H15 0.9300 . ?
C16 C17 1.397(10) . ?
C16 C19' 1.404(18) . ?
C16 C19 1.56(2) . ?
C17 C18 1.381(9) . ?
C17 H17 0.9300 . ?
C18 H18 0.9300 . ?
C19 C20 1.08(2) . ?
C20 C21 1.527(19) . ?
C21 C22 1.4200 . ?
C21 C25 1.4200 . ?
C21 Fe2 2.044(11) . ?
C25 C24 1.4200 . ?
C25 Fe2 2.058(11) . ?
C25 H501 0.9300 . ?
C24 C23 1.4200 . ?
C24 Fe2 2.053(12) . ?
C24 H502 0.9300 . ?
C23 C22 1.4200 . ?
C23 Fe2 2.036(12) . ?
C23 H503 0.9300 . ?
C22 Fe2 2.031(12) . ?
C22 H504 0.9300 . ?
C26 C30 1.4200 . ?
C26 C27 1.4200 . ?
C26 Fe2 2.063(12) . ?
C26 H800 0.9300 . ?
C30 C29 1.4200 . ?
C30 Fe2 2.064(10) . ?
C30 H801 0.9300 . ?
C29 C28 1.4200 . ?
C29 Fe2 2.041(10) . ?
C29 H802 0.9300 . ?
C28 C27 1.4200 . ?
C28 Fe2 2.027(13) . ?
C28 H803 0.9300 . ?
C27 Fe2 2.040(14) . ?
C27 H804 0.9300 . ?
C31 C32 1.391(8) . ?
C31 C36 1.403(8) . ?
C31 P1 1.816(6) . ?
C32 C33 1.399(9) . ?
C32 H32 0.9300 . ?
C33 C34 1.373(9) . ?
C33 H33 0.9300 . ?
C34 C35 1.372(8) . ?
C34 H34 0.9300 . ?
C35 C36 1.380(9) . ?
C35 H35 0.9300 . ?
C36 H36 0.9300 . ?
C37 C38 1.381(7) . ?
C37 C42 1.385(8) . ?
C37 P1 1.830(5) . ?
C38 C39 1.406(8) . ?
C38 H38 0.9300 . ?
C39 C40 1.372(9) . ?
C39 H39 0.9300 . ?
C40 C41 1.379(9) . ?
C40 H40 0.9300 . ?
C41 C42 1.408(8) . ?
C41 H41 0.9300 . ?
C42 H42 0.9300 . ?
C43 C44 1.521(7) . ?
C43 P1 1.837(5) . ?
C43 H43A 0.9700 . ?
C43 H43B 0.9700 . ?
C44 P2 1.828(5) . ?
C44 H44A 0.9700 . ?
C44 H44B 0.9700 . ?
C45 C50 1.391(10) . ?
C45 C46 1.393(9) . ?
C45 P2 1.813(6) . ?
C46 C47 1.377(9) . ?
C46 H46 0.9300 . ?
C47 C48 1.343(12) . ?
C47 H47 0.9300 . ?
C48 C49 1.388(13) . ?
C48 H48 0.9300 . ?
C49 C50 1.377(9) . ?
C49 H49 0.9300 . ?
C50 H50 0.9300 . ?
C51 C56 1.392(8) . ?
C51 C52 1.402(8) . ?
C51 P2 1.834(6) . ?
C52 C53 1.372(9) . ?
C52 H52 0.9300 . ?
C53 C54 1.378(10) . ?
C53 H53 0.9300 . ?
C54 C55 1.408(10) . ?
C54 H54 0.9300 . ?
C55 C56 1.378(9) . ?
C55 H55 0.9300 . ?
C56 H56 0.9300 . ?
C57 C61 1.397(9) . ?
C57 C58 1.411(9) . ?
C57 Ru1 2.233(5) . ?
C57 H57 0.9300 . ?
C58 C59 1.414(10) . ?
C58 Ru1 2.253(5) . ?
C58 H58 0.9300 . ?
C59 C60 1.409(9) . ?
C59 Ru1 2.285(6) . ?
C59 H59 0.9300 . ?
C60 C61 1.408(9) . ?
C60 Ru1 2.286(6) . ?
C60 H60 0.9300 . ?
C61 Ru1 2.248(5) . ?
C61 H61 0.9300 . ?
C62 C63 1.382(7) . ?
C62 C67 1.393(8) . ?
C62 B1 1.647(8) . ?
C63 C64 1.389(7) . ?
C63 H63 0.9300 . ?
C64 C65 1.376(8) . ?
C64 C68 1.496(8) . ?
C65 C66 1.389(8) . ?
C65 H65 0.9300 . ?
C66 C67 1.400(8) . ?
C66 C69 1.485(9) . ?
C67 H67 0.9300 . ?
C68 F3 1.333(6) . ?
C68 F1 1.341(7) . ?
C68 F2 1.346(7) . ?
C69 F6 1.256(9) . ?
C69 F4 1.307(7) . ?
C69 F5 1.390(10) . ?
C70 C71 1.395(8) . ?
C70 C75 1.405(7) . ?
C70 B1 1.636(8) . ?
C71 C72 1.393(7) . ?
C71 H71 0.9300 . ?
C72 C73 1.383(8) . ?
C72 C76 1.496(9) . ?
C73 C74 1.378(9) . ?
C73 H73 0.9300 . ?
C74 C75 1.380(8) . ?
C74 C77 1.513(8) . ?
C75 H75 0.9300 . ?
C76 F9 1.325(8) . ?
C76 F7 1.329(10) . ?
C76 F8 1.333(8) . ?
C77 F12 1.295(8) . ?
C77 F11 1.308(9) . ?
C77 F10 1.348(10) . ?
C78 C79 1.394(7) . ?
C78 C83 1.396(8) . ?
C78 B1 1.629(9) . ?
C79 C80 1.395(8) . ?
C79 H79 0.9300 . ?
C80 C81 1.378(8) . ?
C80 C84 1.512(8) . ?
C81 C82 1.390(8) . ?
C81 H81 0.9300 . ?
C82 C83 1.386(8) . ?
C82 C85 1.493(8) . ?
C83 H83 0.9300 . ?
C84 F15 1.329(8) . ?
C84 F14 1.342(7) . ?
C84 F13 1.345(7) . ?
C85 F17 1.332(7) . ?
C85 F16 1.333(7) . ?
C85 F18 1.351(8) . ?
C86 C91 1.398(7) . ?
C86 C87 1.411(7) . ?
C86 B1 1.632(7) . ?
C87 C88 1.381(7) . ?
C87 H87 0.9300 . ?
C88 C89 1.379(8) . ?
C88 C92 1.506(7) . ?
C89 C90 1.387(7) . ?
C89 H89 0.9300 . ?
C90 C91 1.396(7) . ?
C90 C93 1.494(7) . ?
C91 H91 0.9300 . ?
C92 F19 1.326(7) . ?
C92 F21 1.341(7) . ?
C92 F20 1.350(7) . ?
C93 F24 1.319(6) . ?
C93 F23 1.349(7) . ?
C93 F22 1.352(6) . ?
P1 Ru1 2.3128(13) . ?
P2 Ru1 2.2973(13) . ?
C19' C20' 1.19(2) . ?
C20' C21' 1.417(19) . ?
C21' C25' 1.4200 . ?
C21' C22' 1.4200 . ?
C21' Fe2' 2.033(13) . ?
C22' C23' 1.4200 . ?
C22' Fe2' 2.072(13) . ?
C22' H601 0.9300 . ?
C23' C24' 1.4200 . ?
C23' Fe2' 2.108(14) . ?
C23' H602 0.9300 . ?
C24' C25' 1.4200 . ?
C24' Fe2' 2.092(14) . ?
C24' H603 0.9300 . ?
C25' Fe2' 2.046(13) . ?
C25' H604 0.9300 . ?
C26' C27' 1.4200 . ?
C26' C30' 1.4200 . ?
C26' Fe2' 2.051(19) . ?
C26' H700 0.9300 . ?
C30' C29' 1.4200 . ?
C30' Fe2' 2.030(18) . ?
C30' H701 0.9300 . ?
C29' C28' 1.4200 . ?
C29' Fe2' 2.022(18) . ?
C29' H702 0.9300 . ?
C28' C27' 1.4200 . ?
C28' Fe2' 2.038(18) . ?
C28' H703 0.9300 . ?
C27' Fe2' 2.056(19) . ?
C27' H704 0.9300 . ?

loop_
_geom_torsion_atom_site_label_1
_geom_torsion_atom_site_label_2
_geom_torsion_atom_site_label_3
_geom_torsion_atom_site_label_4
_geom_torsion
_geom_torsion_site_symmetry_1
_geom_torsion_site_symmetry_2
_geom_torsion_site_symmetry_3
_geom_torsion_site_symmetry_4
_geom_torsion_publ_flag
C1 C2 C3 C7 -148.5(5) . . . . ?
C13 C2 C3 C7 28.3(7) . . . . ?
C1 C2 C3 C4 28.1(8) . . . . ?
C13 C2 C3 C4 -155.1(5) . . . . ?
C1 C2 C3 Fe1 120.6(5) . . . . ?
C13 C2 C3 Fe1 -62.6(6) . . . . ?
C7 C3 C4 C5 0.5(6) . . . . ?
C2 C3 C4 C5 -176.5(5) . . . . ?
Fe1 C3 C4 C5 59.2(4) . . . . ?
C7 C3 C4 Fe1 -58.7(4) . . . . ?
C2 C3 C4 Fe1 124.3(5) . . . . ?
C3 C4 C5 C6 -0.3(6) . . . . ?
Fe1 C4 C5 C6 59.4(4) . . . . ?
C3 C4 C5 Fe1 -59.7(4) . . . . ?
C4 C5 C6 C7 0.0(7) . . . . ?
Fe1 C5 C6 C7 59.5(4) . . . . ?
C4 C5 C6 Fe1 -59.6(4) . . . . ?
C4 C3 C7 C6 -0.5(6) . . . . ?
C2 C3 C7 C6 176.6(5) . . . . ?
Fe1 C3 C7 C6 -59.3(4) . . . . ?
C4 C3 C7 Fe1 58.7(4) . . . . ?
C2 C3 C7 Fe1 -124.2(5) . . . . ?
C5 C6 C7 C3 0.4(6) . . . . ?
Fe1 C6 C7 C3 59.7(4) . . . . ?
C5 C6 C7 Fe1 -59.4(4) . . . . ?
C12 C8 C9 C10 -1.2(7) . . . . ?
Fe1 C8 C9 C10 -60.7(4) . . . . ?
C12 C8 C9 Fe1 59.5(4) . . . . ?
C8 C9 C10 C11 1.4(7) . . . . ?
Fe1 C9 C10 C11 -59.2(4) . . . . ?
C8 C9 C10 Fe1 60.6(4) . . . . ?
C9 C10 C11 C12 -1.1(7) . . . . ?
Fe1 C10 C11 C12 -60.1(4) . . . . ?
C9 C10 C11 Fe1 58.9(4) . . . . ?
C9 C8 C12 C11 0.5(7) . . . . ?
Fe1 C8 C12 C11 59.5(4) . . . . ?
C9 C8 C12 Fe1 -59.0(4) . . . . ?
C10 C11 C12 C8 0.4(7) . . . . ?
Fe1 C11 C12 C8 -59.5(4) . . . . ?
C10 C11 C12 Fe1 59.9(4) . . . . ?
C1 C2 C13 C14 -99.8(6) . . . . ?
C3 C2 C13 C14 83.2(6) . . . . ?
C1 C2 C13 C18 84.9(7) . . . . ?
C3 C2 C13 C18 -92.0(6) . . . . ?
C18 C13 C14 C15 1.1(8) . . . . ?
C2 C13 C14 C15 -174.3(5) . . . . ?
C13 C14 C15 C16 0.2(9) . . . . ?
C14 C15 C16 C17 -1.7(9) . . . . ?
C14 C15 C16 C19' -168.6(10) . . . . ?
C14 C15 C16 C19 173.8(8) . . . . ?
C15 C16 C17 C18 2.0(9) . . . . ?
C19' C16 C17 C18 171.4(9) . . . . ?
C19 C16 C17 C18 -172.9(9) . . . . ?
C16 C17 C18 C13 -0.7(9) . . . . ?
C14 C13 C18 C17 -0.8(8) . . . . ?
C2 C13 C18 C17 174.6(5) . . . . ?
C22 C21 C25 C24 0.0 . . . . ?
C20 C21 C25 C24 -179.8(14) . . . . ?
Fe2 C21 C25 C24 -59.0(5) . . . . ?
C22 C21 C25 Fe2 59.0(5) . . . . ?
C20 C21 C25 Fe2 -120.8(12) . . . . ?
C21 C25 C24 C23 0.0 . . . . ?
Fe2 C25 C24 C23 -58.8(4) . . . . ?
C21 C25 C24 Fe2 58.8(4) . . . . ?
C25 C24 C23 C22 0.0 . . . . ?
Fe2 C24 C23 C22 -59.3(4) . . . . ?
C25 C24 C23 Fe2 59.3(4) . . . . ?
C25 C21 C22 C23 0.0 . . . . ?
C20 C21 C22 C23 179.8(15) . . . . ?
Fe2 C21 C22 C23 59.7(5) . . . . ?
C25 C21 C22 Fe2 -59.7(5) . . . . ?
C20 C21 C22 Fe2 120.1(13) . . . . ?
C24 C23 C22 C21 0.0 . . . . ?
Fe2 C23 C22 C21 -60.0(4) . . . . ?
C24 C23 C22 Fe2 60.0(4) . . . . ?
C27 C26 C30 C29 0.0 . . . . ?
Fe2 C26 C30 C29 58.5(5) . . . . ?
C27 C26 C30 Fe2 -58.5(5) . . . . ?
C26 C30 C29 C28 0.0 . . . . ?
Fe2 C30 C29 C28 59.1(5) . . . . ?
C26 C30 C29 Fe2 -59.1(5) . . . . ?
C30 C29 C28 C27 0.0 . . . . ?
Fe2 C29 C28 C27 60.1(4) . . . . ?
C30 C29 C28 Fe2 -60.1(4) . . . . ?
C30 C26 C27 C28 0.0 . . . . ?
Fe2 C26 C27 C28 -59.2(4) . . . . ?
C30 C26 C27 Fe2 59.2(4) . . . . ?
C29 C28 C27 C26 0.0 . . . . ?
Fe2 C28 C27 C26 60.1(4) . . . . ?
C29 C28 C27 Fe2 -60.1(4) . . . . ?
C36 C31 C32 C33 -0.7(8) . . . . ?
P1 C31 C32 C33 175.8(4) . . . . ?
C31 C32 C33 C34 2.9(8) . . . . ?
C32 C33 C34 C35 -3.5(9) . . . . ?
C33 C34 C35 C36 1.8(9) . . . . ?
C34 C35 C36 C31 0.5(9) . . . . ?
C32 C31 C36 C35 -1.1(8) . . . . ?
P1 C31 C36 C35 -177.4(4) . . . . ?
C42 C37 C38 C39 -0.5(8) . . . . ?
P1 C37 C38 C39 177.9(4) . . . . ?
C37 C38 C39 C40 0.3(9) . . . . ?
C38 C39 C40 C41 0.9(9) . . . . ?
C39 C40 C41 C42 -1.9(9) . . . . ?
C38 C37 C42 C41 -0.5(8) . . . . ?
P1 C37 C42 C41 -179.0(4) . . . . ?
C40 C41 C42 C37 1.7(9) . . . . ?
P1 C43 C44 P2 -48.8(4) . . . . ?
C50 C45 C46 C47 0.8(10) . . . . ?
P2 C45 C46 C47 177.3(5) . . . . ?
C45 C46 C47 C48 -1.4(11) . . . . ?
C46 C47 C48 C49 1.1(12) . . . . ?
C47 C48 C49 C50 -0.2(13) . . . . ?
C48 C49 C50 C45 -0.4(12) . . . . ?
C46 C45 C50 C49 0.1(10) . . . . ?
P2 C45 C50 C49 -176.6(6) . . . . ?
C56 C51 C52 C53 -0.7(8) . . . . ?
P2 C51 C52 C53 175.6(5) . . . . ?
C51 C52 C53 C54 1.2(9) . . . . ?
C52 C53 C54 C55 -0.5(10) . . . . ?
C53 C54 C55 C56 -0.5(9) . . . . ?
C54 C55 C56 C51 1.0(9) . . . . ?
C52 C51 C56 C55 -0.3(8) . . . . ?
P2 C51 C56 C55 -176.6(4) . . . . ?
C61 C57 C58 C59 0.1(6) . . . . ?
Ru1 C57 C58 C59 -64.1(4) . . . . ?
C61 C57 C58 Ru1 64.2(4) . . . . ?
C57 C58 C59 C60 -0.2(6) . . . . ?
Ru1 C58 C59 C60 -62.9(4) . . . . ?
C57 C58 C59 Ru1 62.7(4) . . . . ?
C58 C59 C60 C61 0.3(6) . . . . ?
Ru1 C59 C60 C61 -61.7(4) . . . . ?
C58 C59 C60 Ru1 62.0(4) . . . . ?
C58 C57 C61 C60 0.1(6) . . . . ?
Ru1 C57 C61 C60 64.4(4) . . . . ?
C58 C57 C61 Ru1 -64.2(4) . . . . ?
C59 C60 C61 C57 -0.3(6) . . . . ?
Ru1 C60 C61 C57 -63.0(4) . . . . ?
C59 C60 C61 Ru1 62.7(4) . . . . ?
C67 C62 C63 C64 0.5(7) . . . . ?
B1 C62 C63 C64 175.4(5) . . . . ?
C62 C63 C64 C65 1.6(8) . . . . ?
C62 C63 C64 C68 -179.5(5) . . . . ?
C63 C64 C65 C66 -2.9(8) . . . . ?
C68 C64 C65 C66 178.2(5) . . . . ?
C64 C65 C66 C67 2.2(8) . . . . ?
C64 C65 C66 C69 178.8(6) . . . . ?
C63 C62 C67 C66 -1.3(7) . . . . ?
B1 C62 C67 C66 -176.4(5) . . . . ?
C65 C66 C67 C62 -0.1(8) . . . . ?
C69 C66 C67 C62 -176.8(6) . . . . ?
C65 C64 C68 F3 -17.8(7) . . . . ?
C63 C64 C68 F3 163.3(5) . . . . ?
C65 C64 C68 F1 102.9(6) . . . . ?
C63 C64 C68 F1 -76.1(6) . . . . ?
C65 C64 C68 F2 -138.6(5) . . . . ?
C63 C64 C68 F2 42.4(7) . . . . ?
C65 C66 C69 F6 -74.1(9) . . . . ?
C67 C66 C69 F6 102.6(8) . . . . ?
C65 C66 C69 F4 155.4(6) . . . . ?
C67 C66 C69 F4 -28.0(9) . . . . ?
C65 C66 C69 F5 44.1(8) . . . . ?
C67 C66 C69 F5 -139.3(6) . . . . ?
C75 C70 C71 C72 1.0(8) . . . . ?
B1 C70 C71 C72 177.1(5) . . . . ?
C70 C71 C72 C73 -1.3(9) . . . . ?
C70 C71 C72 C76 -178.1(6) . . . . ?
C71 C72 C73 C74 0.1(9) . . . . ?
C76 C72 C73 C74 176.8(6) . . . . ?
C72 C73 C74 C75 1.4(9) . . . . ?
C72 C73 C74 C77 175.6(6) . . . . ?
C73 C74 C75 C70 -1.7(9) . . . . ?
C77 C74 C75 C70 -175.9(6) . . . . ?
C71 C70 C75 C74 0.5(8) . . . . ?
B1 C70 C75 C74 -175.7(5) . . . . ?
C73 C72 C76 F9 147.5(6) . . . . ?
C71 C72 C76 F9 -35.7(9) . . . . ?
C73 C72 C76 F7 -92.7(8) . . . . ?
C71 C72 C76 F7 84.1(7) . . . . ?
C73 C72 C76 F8 26.8(10) . . . . ?
C71 C72 C76 F8 -156.4(6) . . . . ?
C73 C74 C77 F12 160.0(7) . . . . ?
C75 C74 C77 F12 -25.7(11) . . . . ?
C73 C74 C77 F11 35.4(10) . . . . ?
C75 C74 C77 F11 -150.3(6) . . . . ?
C73 C74 C77 F10 -82.2(8) . . . . ?
C75 C74 C77 F10 92.1(8) . . . . ?
C83 C78 C79 C80 -0.6(7) . . . . ?
B1 C78 C79 C80 -174.9(5) . . . . ?
C78 C79 C80 C81 -1.1(8) . . . . ?
C78 C79 C80 C84 177.1(5) . . . . ?
C79 C80 C81 C82 2.4(8) . . . . ?
C84 C80 C81 C82 -175.9(5) . . . . ?
C80 C81 C82 C83 -2.0(7) . . . . ?
C80 C81 C82 C85 178.0(5) . . . . ?
C81 C82 C83 C78 0.3(8) . . . . ?
C85 C82 C83 C78 -179.7(5) . . . . ?
C79 C78 C83 C82 1.0(7) . . . . ?
B1 C78 C83 C82 175.6(5) . . . . ?
C81 C80 C84 F15 -19.8(7) . . . . ?
C79 C80 C84 F15 161.8(5) . . . . ?
C81 C80 C84 F14 101.1(6) . . . . ?
C79 C80 C84 F14 -77.2(7) . . . . ?
C81 C80 C84 F13 -140.3(5) . . . . ?
C79 C80 C84 F13 41.4(7) . . . . ?
C83 C82 C85 F17 -48.6(8) . . . . ?
C81 C82 C85 F17 131.4(6) . . . . ?
C83 C82 C85 F16 -170.1(5) . . . . ?
C81 C82 C85 F16 9.9(8) . . . . ?
C83 C82 C85 F18 70.7(7) . . . . ?
C81 C82 C85 F18 -109.3(6) . . . . ?
C91 C86 C87 C88 0.9(8) . . . . ?
B1 C86 C87 C88 175.6(5) . . . . ?
C86 C87 C88 C89 0.5(9) . . . . ?
C86 C87 C88 C92 178.6(5) . . . . ?
C87 C88 C89 C90 -1.4(8) . . . . ?
C92 C88 C89 C90 -179.5(5) . . . . ?
C88 C89 C90 C91 0.9(8) . . . . ?
C88 C89 C90 C93 -177.6(5) . . . . ?
C89 C90 C91 C86 0.5(8) . . . . ?
C93 C90 C91 C86 179.1(5) . . . . ?
C87 C86 C91 C90 -1.4(8) . . . . ?
B1 C86 C91 C90 -175.8(5) . . . . ?
C89 C88 C92 F19 91.6(6) . . . . ?
C87 C88 C92 F19 -86.5(6) . . . . ?
C89 C88 C92 F21 -146.6(6) . . . . ?
C87 C88 C92 F21 35.3(8) . . . . ?
C89 C88 C92 F20 -28.9(7) . . . . ?
C87 C88 C92 F20 153.0(5) . . . . ?
C89 C90 C93 F24 -129.2(5) . . . . ?
C91 C90 C93 F24 52.3(7) . . . . ?
C89 C90 C93 F23 110.8(5) . . . . ?
C91 C90 C93 F23 -67.8(6) . . . . ?
C89 C90 C93 F22 -7.1(7) . . . . ?
C91 C90 C93 F22 174.3(5) . . . . ?
C32 C31 P1 C37 -95.6(4) . . . . ?
C36 C31 P1 C37 80.7(5) . . . . ?
C32 C31 P1 C43 154.4(4) . . . . ?
C36 C31 P1 C43 -29.3(5) . . . . ?
C32 C31 P1 Ru1 31.9(5) . . . . ?
C36 C31 P1 Ru1 -151.8(4) . . . . ?
C38 C37 P1 C31 31.7(5) . . . . ?
C42 C37 P1 C31 -149.8(4) . . . . ?
C38 C37 P1 C43 143.3(4) . . . . ?
C42 C37 P1 C43 -38.3(5) . . . . ?
C38 C37 P1 Ru1 -95.3(4) . . . . ?
C42 C37 P1 Ru1 83.2(4) . . . . ?
C44 C43 P1 C31 -97.9(4) . . . . ?
C44 C43 P1 C37 153.8(4) . . . . ?
C44 C43 P1 Ru1 28.1(4) . . . . ?
C50 C45 P2 C44 170.1(5) . . . . ?
C46 C45 P2 C44 -6.4(6) . . . . ?
C50 C45 P2 C51 63.4(5) . . . . ?
C46 C45 P2 C51 -113.0(5) . . . . ?
C50 C45 P2 Ru1 -70.6(6) . . . . ?
C46 C45 P2 Ru1 113.0(5) . . . . ?
C43 C44 P2 C45 176.7(4) . . . . ?
C43 C44 P2 C51 -77.3(4) . . . . ?
C43 C44 P2 Ru1 49.0(4) . . . . ?
C56 C51 P2 C45 -148.6(5) . . . . ?
C52 C51 P2 C45 35.1(5) . . . . ?
C56 C51 P2 C44 103.3(5) . . . . ?
C52 C51 P2 C44 -73.0(5) . . . . ?
C56 C51 P2 Ru1 -14.5(5) . . . . ?
C52 C51 P2 Ru1 169.2(4) . . . . ?
C79 C78 B1 C86 100.3(5) . . . . ?
C83 C78 B1 C86 -73.8(5) . . . . ?
C79 C78 B1 C70 -20.2(7) . . . . ?
C83 C78 B1 C70 165.6(4) . . . . ?
C79 C78 B1 C62 -138.0(5) . . . . ?
C83 C78 B1 C62 47.9(6) . . . . ?
C91 C86 B1 C78 107.0(6) . . . . ?
C87 C86 B1 C78 -67.2(6) . . . . ?
C91 C86 B1 C70 -131.6(5) . . . . ?
C87 C86 B1 C70 54.2(7) . . . . ?
C91 C86 B1 C62 -14.5(8) . . . . ?
C87 C86 B1 C62 171.3(5) . . . . ?
C71 C70 B1 C78 133.2(5) . . . . ?
C75 C70 B1 C78 -50.9(6) . . . . ?
C71 C70 B1 C86 16.7(7) . . . . ?
C75 C70 B1 C86 -167.4(5) . . . . ?
C71 C70 B1 C62 -104.8(5) . . . . ?
C75 C70 B1 C62 71.1(6) . . . . ?
C63 C62 B1 C78 17.4(7) . . . . ?
C67 C62 B1 C78 -167.9(4) . . . . ?
C63 C62 B1 C86 134.4(5) . . . . ?
C67 C62 B1 C86 -50.9(6) . . . . ?
C63 C62 B1 C70 -104.8(6) . . . . ?
C67 C62 B1 C70 69.9(6) . . . . ?
C20' C21' C22' C23' -177.1(17) . . . . ?
C25' C21' C22' C23' 0.0 . . . . ?
Fe2' C21' C22' C23' 60.8(5) . . . . ?
C20' C21' C22' Fe2' 122.2(15) . . . . ?
C25' C21' C22' Fe2' -60.8(5) . . . . ?
C21' C22' C23' C24' 0.0 . . . . ?
Fe2' C22' C23' C24' 58.8(5) . . . . ?
C21' C22' C23' Fe2' -58.8(5) . . . . ?
C22' C23' C24' C25' 0.0 . . . . ?
Fe2' C23' C24' C25' 58.2(5) . . . . ?
C22' C23' C24' Fe2' -58.2(5) . . . . ?
C20' C21' C25' C24' 177.2(17) . . . . ?
C22' C21' C25' C24' 0.0 . . . . ?
Fe2' C21' C25' C24' -61.5(5) . . . . ?
C20' C21' C25' Fe2' -121.3(15) . . . . ?
C22' C21' C25' Fe2' 61.5(5) . . . . ?
C23' C24' C25' C21' 0.0 . . . . ?
Fe2' C24' C25' C21' 59.9(5) . . . . ?
C23' C24' C25' Fe2' -59.9(5) . . . . ?
C27' C26' C30' C29' 0.0 . . . . ?
Fe2' C26' C30' C29' 59.2(7) . . . . ?
C27' C26' C30' Fe2' -59.2(7) . . . . ?
C26' C30' C29' C28' 0.0 . . . . ?
Fe2' C30' C29' C28' 60.0(7) . . . . ?
C26' C30' C29' Fe2' -60.0(7) . . . . ?
C30' C29' C28' C27' 0.0 . . . . ?
Fe2' C29' C28' C27' 59.8(7) . . . . ?
C30' C29' C28' Fe2' -59.8(7) . . . . ?
C30' C26' C27' C28' 0.0 . . . . ?
Fe2' C26' C27' C28' -58.5(7) . . . . ?
C30' C26' C27' Fe2' 58.5(7) . . . . ?
C29' C28' C27' C26' 0.0 . . . . ?
Fe2' C28' C27' C26' 58.8(7) . . . . ?
C29' C28' C27' Fe2' -58.8(7) . . . . ?
